data_7126977
loop_
_publ_author_name
'Shin, Mingyeong'
'Seo, Sujin'
'Park, In-Hyeok'
'Lee, Eunji'
'Habata, Yoichi'
'Lee, Shim Sung'

_publ_section_title
;
 Metallosupramolecules of pillar[5]-bis-trithiacrown including a
 mercury(ii) iodide ion-triplet complex.
;
_journal_issue 70
_journal_name_full 'Chemical communications (Cambridge, England)'
_journal_page_first 10135
_journal_page_last 10138
_journal_paper_doi 10.1039/d0cc03902k
_journal_volume 56
_journal_year 2020
_chemical_formula_sum 'C59 H73.5 Br6 Cl0.5 Hg3 N O10 S6'
_chemical_formula_weight 2248.00
_space_group_crystal_system monoclinic
_space_group_IT_number 7
_space_group_name_Hall 'P -2yc'
_space_group_name_H-M_alt 'P 1 c 1'
_atom_sites_solution_hydrogens geom
_audit_creation_method SHELXL-2014/7
_audit_update_record
;
2020-07-12 deposited with the CCDC.	2020-07-24 downloaded from the CCDC.
;
_cell_angle_alpha 90
_cell_angle_beta 94.6820(10)
_cell_angle_gamma 90
_cell_formula_units_Z 4
_cell_length_a 15.5878(2)
_cell_length_b 20.0801(3)
_cell_length_c 24.7383(4)
_cell_measurement_reflns_used 9943
_cell_measurement_temperature 173(2)
_cell_measurement_theta_max 20.55
_cell_measurement_theta_min 2.19
_cell_volume 7717.4(2)
_computing_cell_refinement 'Bruker SAINT'
_computing_data_collection 'Bruker APEX2'
_computing_data_reduction 'Bruker SAINT'
_computing_molecular_graphics 'Bruker SHELXTL'
_computing_publication_material 'Bruker SHELXTL'
_computing_structure_refinement 'SHELXL-2014/7 (Sheldrick, 2014)'
_computing_structure_solution 'SHELXS-97 (Sheldrick, 2008)'
_diffrn_ambient_temperature 173(2)
_diffrn_measured_fraction_theta_full 1.000
_diffrn_measured_fraction_theta_max 1.000
_diffrn_measurement_device_type 'Bruker APEX-II CCD'
_diffrn_measurement_method '\f and \w scans'
_diffrn_radiation_type MoK\a
_diffrn_radiation_wavelength 0.71073
_diffrn_reflns_av_R_equivalents 0.0565
_diffrn_reflns_av_unetI/netI 0.0970
_diffrn_reflns_Laue_measured_fraction_full 1.000
_diffrn_reflns_Laue_measured_fraction_max 1.000
_diffrn_reflns_limit_h_max 19
_diffrn_reflns_limit_h_min -19
_diffrn_reflns_limit_k_max 22
_diffrn_reflns_limit_k_min -24
_diffrn_reflns_limit_l_max 30
_diffrn_reflns_limit_l_min -25
_diffrn_reflns_number 70538
_diffrn_reflns_point_group_measured_fraction_full 0.859
_diffrn_reflns_point_group_measured_fraction_max 0.842
_diffrn_reflns_theta_full 25.242
_diffrn_reflns_theta_max 25.999
_diffrn_reflns_theta_min 1.652
_exptl_absorpt_coefficient_mu 9.288
_exptl_absorpt_correction_T_max 0.4285
_exptl_absorpt_correction_T_min 0.3785
_exptl_absorpt_correction_type multi-scan
_exptl_absorpt_process_details SADABS
_exptl_crystal_colour colourless
_exptl_crystal_density_diffrn 1.935
_exptl_crystal_description block
_exptl_crystal_F_000 4276
_exptl_crystal_size_max 0.130
_exptl_crystal_size_mid 0.120
_exptl_crystal_size_min 0.110
_refine_diff_density_max 1.061
_refine_diff_density_min -2.353
_refine_diff_density_rms 0.151
_refine_ls_abs_structure_details
; 
 Flack x determined using 6822 quotients [(I+)-(I-)]/[(I+)+(I-)] 
 (Parsons, Flack and Wagner, Acta Cryst. B69 (2013) 249-259). 
;
_refine_ls_abs_structure_Flack 0.001(4)
_refine_ls_extinction_method none
_refine_ls_goodness_of_fit_ref 1.014
_refine_ls_hydrogen_treatment constr
_refine_ls_matrix_type full
_refine_ls_number_parameters 1531
_refine_ls_number_reflns 25567
_refine_ls_number_restraints 152
_refine_ls_restrained_S_all 1.013
_refine_ls_R_factor_all 0.0673
_refine_ls_R_factor_gt 0.0438
_refine_ls_shift/su_max 0.001
_refine_ls_shift/su_mean 0.000
_refine_ls_structure_factor_coef Fsqd
_refine_ls_weighting_details 'w=1/[\s^2^(Fo^2^)+(0.0038P)^2^] where P=(Fo^2^+2Fc^2^)/3'
_refine_ls_weighting_scheme calc
_refine_ls_wR_factor_gt 0.0718
_refine_ls_wR_factor_ref 0.0763
_reflns_Friedel_coverage 0.683
_reflns_Friedel_fraction_full 0.719
_reflns_Friedel_fraction_max 0.684
_reflns_number_gt 19324
_reflns_number_total 25567
_reflns_threshold_expression 'I > 2\s(I)'
_cod_data_source_file d0cc03902k2.cif
_cod_data_source_block 2
_cod_depositor_comments
;
The following automatic conversions were performed:

data item '_exptl_absorpt_correction_type' value 'multi_scan' was
changed to 'multi-scan' in accordance with the
/home/data/users/saulius/crontab/automatic-downloads/rss-feeds/RSC/lib/dictionaries/cif_core.dic
dictionary named 'cif_core.dic' version 2.4.2 last updated on
2011-04-26.

Automatic conversion script
Id: cif_fix_values 7556 2019-12-06 15:28:31Z antanas 

 Adding full bibliography for 7126975--7126978.cif.

2024-09-02
Z value and formula fixed to values more according to usual
chemical conventions.                 miguel
;
_cod_original_formula_sum 'C118 H147 Br12 Cl Hg6 N2 O20 S12'
_cod_original_formula_weight 4496.00
_cod_original_formula_units_Z 2
_cod_original_sg_symbol_H-M 'P c'
_cod_database_code 7126977
_shelx_shelxl_version_number 2014/7
_shelx_space_group_comment
; 
The symmetry employed for this shelxl refinement is uniquely defined 
by the following loop, which should always be used as a source of 
symmetry information in preference to the above space-group names. 
They are only intended as comments. 
;
_shelx_estimated_absorpt_t_min 0.378
_shelx_estimated_absorpt_t_max 0.428

loop_
_space_group_symop_operation_xyz
'x, y, z'
'x, -y, z+1/2'

loop_
_atom_site_label
_atom_site_type_symbol
_atom_site_fract_x
_atom_site_fract_y
_atom_site_fract_z
_atom_site_U_iso_or_equiv
_atom_site_adp_type
_atom_site_occupancy
_atom_site_site_symmetry_order
_atom_site_calc_flag
_atom_site_refinement_flags_posn
_atom_site_refinement_flags_adp
_atom_site_refinement_flags_occupancy
_atom_site_disorder_assembly
_atom_site_disorder_group
Hg1 Hg 1.46510(6) 0.26226(3) 0.58175(4) 0.04120(18) Uani 1 1 d . . . . .
Hg2 Hg 1.28243(6) -0.07731(3) 0.55775(4) 0.03705(16) Uani 1 1 d . . . . .
Hg3 Hg 0.50704(6) 0.12863(3) 0.77187(4) 0.04318(18) Uani 1 1 d . . . . .
Hg4 Hg 1.47006(6) 0.76150(3) 0.39819(4) 0.03581(16) Uani 1 1 d . . . . .
Hg5 Hg 1.26278(6) 0.46984(3) 0.32067(4) 0.03685(16) Uani 1 1 d . . . . .
Hg6 Hg 0.45144(6) 0.63038(3) 0.53375(4) 0.03646(16) Uani 1 1 d . . . . .
Br1 Br 1.56814(11) 0.17302(8) 0.56926(7) 0.0398(4) Uani 1 1 d . . . . .
Br2 Br 1.38842(12) 0.36039(8) 0.61102(8) 0.0491(5) Uani 1 1 d . . . . .
Br3 Br 1.39309(11) -0.12699(8) 0.62315(7) 0.0472(4) Uani 1 1 d . . . . .
Br4 Br 1.15851(11) -0.00580(8) 0.58635(7) 0.0436(4) Uani 1 1 d . . . . .
Br5 Br 0.42175(12) 0.21020(9) 0.71001(7) 0.0539(5) Uani 1 1 d . . . . .
Br6 Br 0.45623(12) 0.08774(8) 0.85968(8) 0.0516(5) Uani 1 1 d . . . . .
Br7 Br 1.57863(10) 0.72096(7) 0.33926(7) 0.0363(4) Uani 1 1 d . . . . .
Br8 Br 1.43870(11) 0.79756(7) 0.48928(7) 0.0370(4) Uani 1 1 d . . . . .
Br9 Br 1.38257(13) 0.40069(9) 0.36042(8) 0.0629(5) Uani 1 1 d . . . . .
Br10 Br 1.13527(11) 0.53256(8) 0.34892(7) 0.0431(4) Uani 1 1 d . . . . .
Br11 Br 0.44983(10) 0.60038(7) 0.43336(6) 0.0330(4) Uani 1 1 d . . . . .
Br12 Br 0.32692(11) 0.65961(8) 0.58392(8) 0.0475(5) Uani 1 1 d . . . . .
S1 S 1.3115(2) 0.19598(17) 0.54088(15) 0.0300(9) Uani 1 1 d . . . . .
S2 S 1.3356(2) -0.00576(17) 0.47568(15) 0.0310(9) Uani 1 1 d . . . . .
S3 S 1.2069(2) -0.15040(17) 0.47717(15) 0.0278(9) Uani 1 1 d . . . . .
S4 S 0.6698(2) 0.1500(2) 0.76769(16) 0.0360(10) Uani 1 1 d . . . . .
S5 S 0.5294(3) 0.0274(2) 0.70400(19) 0.0510(12) Uani 1 1 d . . . . .
S6 S 0.6140(4) -0.1699(3) 0.7622(2) 0.0864(19) Uani 1 1 d . . . . .
S7 S 1.1954(2) 0.40318(17) 0.23074(15) 0.0284(9) Uani 1 1 d . . . . .
S8 S 1.3160(2) 0.55268(17) 0.24229(15) 0.0280(9) Uani 1 1 d . . . . .
S9 S 1.3174(2) 0.73565(17) 0.33915(14) 0.0247(8) Uani 1 1 d . . . . .
S10 S 0.5320(3) 0.33315(18) 0.48242(16) 0.0382(10) Uani 1 1 d . . . . .
S11 S 0.5303(2) 0.51580(18) 0.57520(16) 0.0361(10) Uani 1 1 d . . . . .
S12 S 0.6051(2) 0.68003(18) 0.55755(15) 0.0296(9) Uani 1 1 d . . . . .
O1 O 1.1321(5) 0.6872(4) 0.4334(3) 0.025(2) Uani 1 1 d . . . . .
O2 O 0.9353(6) 0.6533(4) 0.2664(4) 0.026(2) Uani 1 1 d . . . . .
O3 O 0.9505(6) 0.3994(4) 0.2625(3) 0.025(2) Uani 1 1 d . . . . .
O4 O 1.0869(7) 0.2496(5) 0.4125(4) 0.045(3) Uani 1 1 d . . . . .
O5 O 1.2175(6) 0.4430(4) 0.5196(4) 0.033(2) Uani 1 1 d . . . . .
O6 O 0.7791(5) 0.6875(5) 0.4503(3) 0.028(2) Uani 1 1 d . . . . .
O7 O 0.6721(6) 0.4939(4) 0.3272(4) 0.033(2) Uani 1 1 d . . . . .
O8 O 0.7352(7) 0.2803(5) 0.4034(4) 0.043(3) Uani 1 1 d . . . . .
O9 O 0.9306(6) 0.3646(4) 0.5835(4) 0.031(2) Uani 1 1 d . . . . .
O10 O 0.9672(6) 0.6001(4) 0.6037(3) 0.024(2) Uani 1 1 d . . . . .
O11 O 1.1315(5) 0.1884(4) 0.6456(4) 0.031(2) Uani 1 1 d . . . . .
O12 O 0.9377(6) 0.1060(4) 0.4935(4) 0.031(2) Uani 1 1 d . . . . .
O13 O 0.9661(6) -0.1372(4) 0.5149(4) 0.030(2) Uani 1 1 d . . . . .
O14 O 1.1189(7) -0.2374(4) 0.6805(4) 0.039(3) Uani 1 1 d . . . . .
O15 O 1.2393(6) -0.0177(4) 0.7638(4) 0.038(3) Uani 1 1 d . . . . .
O16 O 0.7815(6) 0.1780(4) 0.6696(4) 0.029(2) Uani 1 1 d . U . . .
O17 O 0.6757(7) -0.0469(5) 0.5674(4) 0.045(3) Uani 1 1 d . . . . .
O18 O 0.7620(7) -0.2590(5) 0.6579(4) 0.049(3) Uani 1 1 d . . . . .
O19 O 0.9547(6) -0.0990(4) 0.8341(4) 0.038(3) Uani 1 1 d . . . . .
O20 O 0.9785(6) 0.1430(4) 0.8289(4) 0.033(2) Uani 1 1 d . . . . .
C1 C 1.0431(8) 0.6891(6) 0.4351(5) 0.018(3) Uani 1 1 d . U . . .
C2 C 0.9857(8) 0.6997(5) 0.3912(5) 0.014(3) Uani 1 1 d . . . . .
H2A H 1.0063 0.7082 0.3567 0.017 Uiso 1 1 calc R U . . .
C3 C 0.8976(8) 0.6982(6) 0.3963(5) 0.015(3) Uani 1 1 d . U . . .
C4 C 0.8685(8) 0.6873(6) 0.4465(5) 0.021(3) Uani 1 1 d . . . . .
C5 C 0.9269(9) 0.6765(6) 0.4920(5) 0.026(4) Uani 1 1 d . . . . .
H5A H 0.9055 0.6691 0.5264 0.031 Uiso 1 1 calc R U . . .
C6 C 1.0155(8) 0.6765(6) 0.4877(5) 0.020(3) Uani 1 1 d . . . . .
C7 C 0.8363(8) 0.7061(6) 0.3465(5) 0.021(3) Uani 1 1 d . . . . .
H7A H 0.8617 0.7362 0.3204 0.025 Uiso 1 1 calc R U . . .
H7B H 0.7818 0.7262 0.3565 0.025 Uiso 1 1 calc R U . . .
C8 C 0.8180(8) 0.6376(6) 0.3200(5) 0.018(3) Uani 1 1 d . . . . .
C9 C 0.8711(8) 0.6119(6) 0.2815(5) 0.021(3) Uani 1 1 d . . . . .
C10 C 0.8564(8) 0.5487(6) 0.2617(5) 0.020(3) Uani 1 1 d . . . . .
H10A H 0.8936 0.5315 0.2365 0.024 Uiso 1 1 calc R U . . .
C11 C 0.7909(8) 0.5092(6) 0.2766(5) 0.019(3) Uani 1 1 d . . . . .
C12 C 0.7385(8) 0.5352(6) 0.3148(5) 0.021(3) Uani 1 1 d . . . . .
C13 C 0.7534(8) 0.5975(6) 0.3357(5) 0.016(3) Uani 1 1 d . . . . .
H13A H 0.7176 0.6137 0.3621 0.019 Uiso 1 1 calc R U . . .
C14 C 0.7774(8) 0.4408(6) 0.2542(5) 0.022(3) Uani 1 1 d . . . . .
H14A H 0.8063 0.4371 0.2202 0.027 Uiso 1 1 calc R U . . .
H14B H 0.7150 0.4336 0.2452 0.027 Uiso 1 1 calc R U . . .
C15 C 0.8114(9) 0.3868(6) 0.2931(5) 0.025(3) Uani 1 1 d . . . . .
C16 C 0.8983(9) 0.3668(7) 0.2984(5) 0.025(3) Uani 1 1 d . U . . .
C17 C 0.9245(9) 0.3197(6) 0.3346(5) 0.026(3) Uani 1 1 d . . . . .
H17A H 0.9833 0.3068 0.3371 0.031 Uiso 1 1 calc R U . . .
C18 C 0.8703(9) 0.2891(6) 0.3681(5) 0.022(3) Uani 1 1 d . . . . .
C19 C 0.7858(10) 0.3102(7) 0.3661(6) 0.035(4) Uani 1 1 d . . . . .
C20 C 0.7544(8) 0.3569(6) 0.3276(5) 0.021(3) Uani 1 1 d . U . . .
H20A H 0.7272 0.3932 0.3472 0.025 Uiso 1 1 calc R U . . .
H20B H 0.7081 0.3351 0.3042 0.025 Uiso 1 1 calc R U . . .
C21 C 0.9087(10) 0.2379(7) 0.4112(5) 0.032(4) Uani 1 1 d . . . . .
H21A H 0.8614 0.2134 0.4269 0.038 Uiso 1 1 calc R U . . .
H21B H 0.9450 0.2052 0.3937 0.038 Uiso 1 1 calc R U . . .
C22 C 0.9614(9) 0.2737(6) 0.4551(5) 0.020(3) Uani 1 1 d . U . . .
C23 C 1.0495(10) 0.2794(7) 0.4545(6) 0.036(4) Uani 1 1 d . . . . .
C24 C 1.0958(10) 0.3132(6) 0.4973(6) 0.032(4) Uani 1 1 d . . . . .
H24A H 1.1567 0.3165 0.4976 0.038 Uiso 1 1 calc R U . . .
C25 C 1.0544(9) 0.3416(7) 0.5388(6) 0.028(4) Uani 1 1 d . U . . .
C26 C 0.9662(9) 0.3379(6) 0.5399(6) 0.027(4) Uani 1 1 d . . . . .
C27 C 0.9187(9) 0.3039(6) 0.4963(6) 0.029(4) Uani 1 1 d . . . . .
H27A H 0.8577 0.3018 0.4953 0.035 Uiso 1 1 calc R U . . .
C28 C 1.1057(9) 0.3806(6) 0.5840(5) 0.026(3) Uani 1 1 d . . . . .
H28A H 1.0824 0.3711 0.6192 0.031 Uiso 1 1 calc R U . . .
H28B H 1.1667 0.3663 0.5863 0.031 Uiso 1 1 calc R U . . .
C29 C 1.1003(8) 0.4542(6) 0.5726(5) 0.019(3) Uani 1 1 d . . . . .
C30 C 1.1559(8) 0.4856(6) 0.5403(5) 0.015(3) Uani 1 1 d . U . . .
C31 C 1.1481(8) 0.5524(6) 0.5281(5) 0.018(3) Uani 1 1 d . . . . .
H31A H 1.1866 0.5725 0.5051 0.022 Uiso 1 1 calc R U . . .
C32 C 1.0855(8) 0.5898(6) 0.5486(5) 0.017(3) Uani 1 1 d . U . . .
C33 C 1.0288(8) 0.5601(6) 0.5817(5) 0.014(3) Uani 1 1 d . U . . .
C34 C 1.0388(8) 0.4930(6) 0.5935(5) 0.018(3) Uani 1 1 d . U . . .
H34A H 1.0014 0.4729 0.6173 0.021 Uiso 1 1 calc R U . . .
C35 C 1.0779(7) 0.6638(6) 0.5358(5) 0.015(3) Uani 1 1 d . . . . .
H35A H 1.0586 0.6876 0.5677 0.018 Uiso 1 1 calc R U . . .
H35B H 1.1351 0.6814 0.5285 0.018 Uiso 1 1 calc R U . . .
C36 C 1.1642(8) 0.7087(6) 0.3836(5) 0.024(3) Uani 1 1 d . . . . .
H36A H 1.1474 0.7553 0.3750 0.029 Uiso 1 1 calc R U . . .
H36B H 1.1432 0.6795 0.3530 0.029 Uiso 1 1 calc R U . . .
C37 C 1.2614(8) 0.7023(6) 0.3960(5) 0.021(3) Uani 1 1 d . U . . .
H37A H 1.2769 0.6548 0.4018 0.025 Uiso 1 1 calc R U . . .
H37B H 1.2795 0.7271 0.4296 0.025 Uiso 1 1 calc R U . . .
C38 C 1.3490(9) 0.6612(7) 0.3044(6) 0.034(4) Uani 1 1 d . . . . .
H38A H 1.4005 0.6714 0.2849 0.041 Uiso 1 1 calc R U . . .
H38B H 1.3655 0.6265 0.3317 0.041 Uiso 1 1 calc R U . . .
C39 C 1.2787(8) 0.6334(6) 0.2639(5) 0.027(4) Uani 1 1 d . . . . .
H39A H 1.2690 0.6637 0.2324 0.033 Uiso 1 1 calc R U . . .
H39B H 1.2241 0.6286 0.2813 0.033 Uiso 1 1 calc R U . . .
C40 C 1.2291(8) 0.5316(6) 0.1911(5) 0.027(3) Uani 1 1 d . . . . .
H40A H 1.1731 0.5436 0.2046 0.032 Uiso 1 1 calc R U . . .
H40B H 1.2359 0.5575 0.1577 0.032 Uiso 1 1 calc R U . . .
C41 C 1.2307(8) 0.4575(6) 0.1784(5) 0.023(3) Uani 1 1 d . U . . .
H41A H 1.2902 0.4449 0.1714 0.028 Uiso 1 1 calc R U . . .
H41B H 1.1937 0.4494 0.1446 0.028 Uiso 1 1 calc R U . . .
C42 C 1.0813(8) 0.4220(6) 0.2292(5) 0.026(3) Uani 1 1 d . . . . .
H42A H 1.0732 0.4701 0.2361 0.032 Uiso 1 1 calc R U . . .
H42B H 1.0530 0.4115 0.1929 0.032 Uiso 1 1 calc R U . . .
C43 C 1.0415(8) 0.3821(6) 0.2712(5) 0.024(3) Uani 1 1 d . U . . .
H43A H 1.0505 0.3339 0.2657 0.029 Uiso 1 1 calc R U . . .
H43B H 1.0653 0.3947 0.3081 0.029 Uiso 1 1 calc R U . . .
C44 C 0.7491(8) 0.6732(6) 0.5019(6) 0.026(3) Uani 1 1 d . . . . .
H44A H 0.7722 0.7057 0.5294 0.031 Uiso 1 1 calc R U . . .
H44B H 0.7667 0.6278 0.5140 0.031 Uiso 1 1 calc R U . . .
C45 C 0.6526(9) 0.6783(7) 0.4934(5) 0.034(4) Uani 1 1 d . . . . .
H45A H 0.6297 0.6398 0.4718 0.041 Uiso 1 1 calc R U . . .
H45B H 0.6368 0.7194 0.4728 0.041 Uiso 1 1 calc R U . . .
C46 C 0.6534(10) 0.6118(7) 0.5938(6) 0.041(4) Uani 1 1 d . . . . .
H46A H 0.7161 0.6200 0.5991 0.050 Uiso 1 1 calc R U . . .
H46B H 0.6311 0.6106 0.6302 0.050 Uiso 1 1 calc R U . . .
C47 C 0.6388(10) 0.5433(7) 0.5673(7) 0.051(5) Uani 1 1 d . . . . .
H47A H 0.6804 0.5109 0.5845 0.061 Uiso 1 1 calc R U . . .
H47B H 0.6483 0.5461 0.5283 0.061 Uiso 1 1 calc R U . . .
C48 C 0.5147(10) 0.4586(7) 0.5184(6) 0.044(4) Uani 1 1 d . . . . .
H48A H 0.4558 0.4401 0.5173 0.053 Uiso 1 1 calc R U . . .
H48B H 0.5197 0.4836 0.4843 0.053 Uiso 1 1 calc R U . . .
C49 C 0.5774(9) 0.4025(7) 0.5208(6) 0.040(4) Uani 1 1 d . . . . .
H49A H 0.5913 0.3890 0.5590 0.048 Uiso 1 1 calc R U . . .
H49B H 0.6313 0.4169 0.5058 0.048 Uiso 1 1 calc R U . . .
C50 C 0.6272(8) 0.2915(6) 0.4651(5) 0.026(3) Uani 1 1 d . U . . .
H50A H 0.6724 0.2963 0.4953 0.032 Uiso 1 1 calc R U . . .
H50B H 0.6147 0.2434 0.4602 0.032 Uiso 1 1 calc R U . . .
C51 C 0.6605(10) 0.3187(7) 0.4135(6) 0.042(4) Uani 1 1 d . . . . .
H51A H 0.6160 0.3145 0.3828 0.050 Uiso 1 1 calc R U . . .
H51B H 0.6759 0.3664 0.4182 0.050 Uiso 1 1 calc R U . . .
C52 C 0.9881(10) 0.6314(7) 0.2264(6) 0.040(4) Uani 1 1 d . . . . .
H52A H 1.0305 0.6659 0.2201 0.061 Uiso 1 1 calc R U . . .
H52B H 1.0179 0.5905 0.2387 0.061 Uiso 1 1 calc R U . . .
H52C H 0.9525 0.6225 0.1927 0.061 Uiso 1 1 calc R U . . .
C53 C 1.1730(11) 0.2683(10) 0.4044(7) 0.069(6) Uani 1 1 d . . . . .
H53A H 1.1924 0.2437 0.3734 0.104 Uiso 1 1 calc R U . . .
H53B H 1.1752 0.3162 0.3972 0.104 Uiso 1 1 calc R U . . .
H53C H 1.2105 0.2578 0.4370 0.104 Uiso 1 1 calc R U . . .
C54 C 1.2747(9) 0.4721(8) 0.4841(7) 0.055(5) Uani 1 1 d . . . . .
H54A H 1.3142 0.4380 0.4725 0.083 Uiso 1 1 calc R U . . .
H54B H 1.2413 0.4907 0.4523 0.083 Uiso 1 1 calc R U . . .
H54C H 1.3077 0.5078 0.5032 0.083 Uiso 1 1 calc R U . . .
C55 C 0.6134(9) 0.5167(7) 0.3654(6) 0.041(4) Uani 1 1 d . . . . .
H55A H 0.5701 0.4823 0.3700 0.062 Uiso 1 1 calc R U . . .
H55B H 0.6453 0.5259 0.4003 0.062 Uiso 1 1 calc R U . . .
H55C H 0.5848 0.5575 0.3516 0.062 Uiso 1 1 calc R U . . .
C56 C 0.8399(9) 0.3601(7) 0.5844(7) 0.045(4) Uani 1 1 d . . . . .
H56A H 0.8223 0.3809 0.6176 0.067 Uiso 1 1 calc R U . . .
H56B H 0.8121 0.3831 0.5527 0.067 Uiso 1 1 calc R U . . .
H56C H 0.8227 0.3132 0.5836 0.067 Uiso 1 1 calc R U . . .
C57 C 0.8952(8) 0.5696(7) 0.6223(6) 0.029(4) Uani 1 1 d . . . . .
H57A H 0.8577 0.6035 0.6366 0.044 Uiso 1 1 calc R U . . .
H57B H 0.8636 0.5458 0.5924 0.044 Uiso 1 1 calc R U . . .
H57C H 0.9134 0.5381 0.6512 0.044 Uiso 1 1 calc R U . . .
C59 C 1.0436(8) 0.1852(6) 0.6496(5) 0.019(3) Uani 1 1 d . U . . .
C60 C 1.0164(8) 0.1914(6) 0.7011(5) 0.020(3) Uani 1 1 d . . . . .
C61 C 0.9262(9) 0.1891(6) 0.7071(5) 0.026(3) Uani 1 1 d . . . . .
H61A H 0.9059 0.1917 0.7422 0.031 Uiso 1 1 calc R U . . .
C62 C 0.8704(8) 0.1834(6) 0.6637(5) 0.021(3) Uani 1 1 d . . . . .
C63 C 0.8963(8) 0.1760(6) 0.6111(5) 0.021(3) Uani 1 1 d . U . . .
C64 C 0.9839(8) 0.1781(6) 0.6059(5) 0.017(3) Uani 1 1 d . U . . .
H64A H 1.0037 0.1744 0.5707 0.021 Uiso 1 1 calc R U . . .
C65 C 0.8289(8) 0.1673(6) 0.5602(5) 0.019(3) Uani 1 1 d . U . . .
H65A H 0.7725 0.1854 0.5688 0.023 Uiso 1 1 calc R U . . .
H65B H 0.8484 0.1929 0.5292 0.023 Uiso 1 1 calc R U . . .
C66 C 0.8188(8) 0.0947(6) 0.5444(5) 0.017(3) Uani 1 1 d . . . . .
C67 C 0.8734(8) 0.0651(6) 0.5112(5) 0.020(3) Uani 1 1 d . . . . .
C68 C 0.8634(8) -0.0022(6) 0.4960(5) 0.022(3) Uani 1 1 d . . . . .
H68A H 0.9031 -0.0221 0.4738 0.026 Uiso 1 1 calc R U . . .
C69 C 0.7959(8) -0.0398(6) 0.5133(5) 0.018(3) Uani 1 1 d . . . . .
C70 C 0.7416(9) -0.0097(7) 0.5454(6) 0.028(4) Uani 1 1 d . . . . .
C71 C 0.7519(8) 0.0575(6) 0.5617(6) 0.026(3) Uani 1 1 d . . . . .
H71A H 0.7126 0.0771 0.5845 0.031 Uiso 1 1 calc R U . . .
C72 C 0.7878(9) -0.1123(6) 0.4994(6) 0.032(4) Uani 1 1 d . . . . .
H72A H 0.8170 -0.1214 0.4661 0.038 Uiso 1 1 calc R U . . .
H72B H 0.7263 -0.1241 0.4922 0.038 Uiso 1 1 calc R U . . .
C73 C 0.8281(8) -0.1548(6) 0.5459(5) 0.022(3) Uani 1 1 d . . . . .
C74 C 0.9185(9) -0.1641(6) 0.5529(5) 0.024(3) Uani 1 1 d . . . . .
C75 C 0.9520(8) -0.1992(6) 0.5986(5) 0.023(3) Uani 1 1 d . . . . .
H75A H 1.0127 -0.2038 0.6048 0.027 Uiso 1 1 calc R U . . .
C76 C 0.9003(10) -0.2271(6) 0.6350(6) 0.032(4) Uani 1 1 d . . . . .
C77 C 0.8124(9) -0.2230(7) 0.6265(6) 0.026(3) Uani 1 1 d . . . . .
C78 C 0.7742(10) -0.1839(7) 0.5828(6) 0.034(4) Uani 1 1 d . . . . .
H78A H 0.7137 -0.1775 0.5786 0.040 Uiso 1 1 calc R U . . .
C79 C 0.9428(10) -0.2625(7) 0.6847(5) 0.034(4) Uani 1 1 d . . . . .
H79A H 0.8983 -0.2853 0.7043 0.041 Uiso 1 1 calc R U . . .
H79B H 0.9832 -0.2967 0.6731 0.041 Uiso 1 1 calc R U . . .
C80 C 0.9910(9) -0.2131(6) 0.7221(5) 0.021(3) Uani 1 1 d . U . . .
C81 C 1.0800(9) -0.2012(6) 0.7192(5) 0.024(3) Uani 1 1 d . . . . .
C82 C 1.1241(9) -0.1577(7) 0.7551(5) 0.030(4) Uani 1 1 d . . . . .
H82A H 1.1842 -0.1510 0.7535 0.036 Uiso 1 1 calc R U . . .
C83 C 1.0810(8) -0.1246(6) 0.7925(5) 0.019(3) Uani 1 1 d . U . . .
C84 C 0.9934(9) -0.1350(7) 0.7943(5) 0.025(3) Uani 1 1 d . U . . .
C85 C 0.9502(9) -0.1784(6) 0.7606(6) 0.025(3) Uani 1 1 d . . . . .
H85A H 0.8904 -0.1852 0.7635 0.030 Uiso 1 1 calc R U . . .
C86 C 1.1285(9) -0.0748(6) 0.8319(5) 0.029(4) Uani 1 1 d . . . . .
H86A H 1.1064 -0.0795 0.8682 0.035 Uiso 1 1 calc R U . . .
H86B H 1.1906 -0.0859 0.8356 0.035 Uiso 1 1 calc R U . . .
C87 C 1.1174(9) -0.0031(6) 0.8133(5) 0.025(3) Uani 1 1 d . . . . .
C88 C 1.1744(8) 0.0239(7) 0.7774(5) 0.025(3) Uani 1 1 d . U . . .
C89 C 1.1635(9) 0.0871(7) 0.7604(5) 0.032(4) Uani 1 1 d . . . . .
H89A H 1.2025 0.1048 0.7366 0.038 Uiso 1 1 calc R U . . .
C90 C 1.0971(8) 0.1285(6) 0.7763(5) 0.022(3) Uani 1 1 d . . . . .
C91 C 1.0423(9) 0.1001(7) 0.8127(5) 0.029(4) Uani 1 1 d . . . . .
C92 C 1.0556(9) 0.0339(7) 0.8307(6) 0.029(4) Uani 1 1 d . . . . .
H92A H 1.0193 0.0157 0.8560 0.034 Uiso 1 1 calc R U . . .
C93 C 1.0790(9) 0.1961(6) 0.7512(5) 0.029(4) Uani 1 1 d . . . . .
H93A H 1.1336 0.2162 0.7413 0.035 Uiso 1 1 calc R U . . .
H93B H 1.0546 0.2256 0.7781 0.035 Uiso 1 1 calc R U . . .
C94 C 1.1620(8) 0.1818(6) 0.5926(5) 0.021(3) Uani 1 1 d . . . . .
H94A H 1.1339 0.2145 0.5669 0.025 Uiso 1 1 calc R U . . .
H94B H 1.1519 0.1363 0.5780 0.025 Uiso 1 1 calc R U . . .
C95 C 1.2575(8) 0.1961(7) 0.6032(5) 0.028(4) Uani 1 1 d . . . . .
H95A H 1.2839 0.1619 0.6282 0.034 Uiso 1 1 calc R U . . .
H95B H 1.2654 0.2400 0.6211 0.034 Uiso 1 1 calc R U . . .
C96 C 1.3457(9) 0.1103(6) 0.5341(6) 0.036(4) Uani 1 1 d . . . . .
H96A H 1.4070 0.1093 0.5262 0.043 Uiso 1 1 calc R U . . .
H96B H 1.3404 0.0864 0.5687 0.043 Uiso 1 1 calc R U . . .
C97 C 1.2915(9) 0.0757(7) 0.4890(6) 0.041(4) Uani 1 1 d . . . . .
H97A H 1.2898 0.1031 0.4556 0.050 Uiso 1 1 calc R U . . .
H97B H 1.2318 0.0708 0.4994 0.050 Uiso 1 1 calc R U . . .
C98 C 1.2550(8) -0.0325(6) 0.4227(5) 0.024(3) Uani 1 1 d . U . . .
H98A H 1.1985 -0.0136 0.4302 0.029 Uiso 1 1 calc R U . . .
H98B H 1.2702 -0.0145 0.3875 0.029 Uiso 1 1 calc R U . . .
C99 C 1.2469(9) -0.1084(6) 0.4184(6) 0.034(4) Uani 1 1 d . . . . .
H99A H 1.3042 -0.1269 0.4124 0.041 Uiso 1 1 calc R U . . .
H99B H 1.2079 -0.1191 0.3860 0.041 Uiso 1 1 calc R U . . .
C100 C 1.0944(8) -0.1239(7) 0.4735(6) 0.030(4) Uani 1 1 d . . . . .
H10B H 1.0910 -0.0747 0.4749 0.035 Uiso 1 1 calc R U . . .
H10C H 1.0640 -0.1392 0.4390 0.035 Uiso 1 1 calc R U . . .
C101 C 1.0540(8) -0.1531(7) 0.5199(5) 0.026(3) Uani 1 1 d . . . . .
H10D H 1.0617 -0.2020 0.5202 0.031 Uiso 1 1 calc R U . . .
H10E H 1.0814 -0.1349 0.5543 0.031 Uiso 1 1 calc R U . . .
C102 C 0.7485(8) 0.2335(6) 0.6969(6) 0.031(4) Uani 1 1 d . . . . .
H10F H 0.7420 0.2724 0.6722 0.037 Uiso 1 1 calc R U . . .
H10G H 0.7880 0.2458 0.7287 0.037 Uiso 1 1 calc R U . . .
C103 C 0.6628(9) 0.2131(7) 0.7146(6) 0.033(4) Uani 1 1 d . . . . .
H10H H 0.6269 0.1957 0.6829 0.040 Uiso 1 1 calc R U . . .
H10I H 0.6335 0.2529 0.7280 0.040 Uiso 1 1 calc R U . . .
C104 C 0.6961(10) 0.0746(7) 0.7341(6) 0.037(4) Uani 1 1 d . . . . .
H10J H 0.7544 0.0799 0.7216 0.045 Uiso 1 1 calc R U . . .
H10U H 0.6994 0.0384 0.7614 0.045 Uiso 1 1 calc R U . . .
C105 C 0.6364(11) 0.0516(7) 0.6859(6) 0.050(5) Uani 1 1 d . . . . .
H10K H 0.6631 0.0132 0.6686 0.060 Uiso 1 1 calc R U . . .
H10L H 0.6303 0.0880 0.6589 0.060 Uiso 1 1 calc R U . . .
C106 C 0.5537(10) -0.0418(8) 0.7475(6) 0.051(5) Uani 1 1 d . . . . .
H10M H 0.5913 -0.0269 0.7794 0.061 Uiso 1 1 calc R U . . .
H10N H 0.4997 -0.0591 0.7607 0.061 Uiso 1 1 calc R U . . .
C107 C 0.5988(13) -0.0979(8) 0.7185(7) 0.067(6) Uani 1 1 d . . . . .
H10O H 0.6553 -0.0821 0.7082 0.081 Uiso 1 1 calc R U . . .
H10P H 0.5635 -0.1105 0.6849 0.081 Uiso 1 1 calc R U . . .
C108 C 0.7106(13) -0.2041(9) 0.7314(7) 0.068(6) Uani 1 1 d . . . . .
H10Q H 0.7549 -0.1688 0.7306 0.081 Uiso 1 1 calc R U . . .
H10R H 0.7353 -0.2410 0.7543 0.081 Uiso 1 1 calc R U . . .
C109 C 0.6889(11) -0.2282(10) 0.6770(7) 0.069(6) Uani 1 1 d . . . . .
H10S H 0.6411 -0.2607 0.6770 0.083 Uiso 1 1 calc R U . . .
H10T H 0.6701 -0.1907 0.6529 0.083 Uiso 1 1 calc R U . . .
C110 C 1.0043(9) 0.0781(6) 0.4670(6) 0.029(4) Uani 1 1 d . . . . .
H11A H 1.0437 0.1133 0.4573 0.044 Uiso 1 1 calc R U . . .
H11B H 1.0355 0.0459 0.4910 0.044 Uiso 1 1 calc R U . . .
H11C H 0.9805 0.0555 0.4340 0.044 Uiso 1 1 calc R U . . .
C111 C 1.2033(11) -0.2171(8) 0.6707(8) 0.075(6) Uani 1 1 d . . . . .
H11D H 1.2252 -0.2456 0.6428 0.112 Uiso 1 1 calc R U . . .
H11E H 1.2022 -0.1707 0.6584 0.112 Uiso 1 1 calc R U . . .
H11F H 1.2409 -0.2210 0.7043 0.112 Uiso 1 1 calc R U . . .
C112 C 1.2972(9) 0.0075(7) 0.7279(6) 0.038(4) Uani 1 1 d . . . . .
H11G H 1.3401 -0.0266 0.7214 0.057 Uiso 1 1 calc R U . . .
H11H H 1.2655 0.0196 0.6935 0.057 Uiso 1 1 calc R U . . .
H11I H 1.3261 0.0470 0.7439 0.057 Uiso 1 1 calc R U . . .
C113 C 0.5908(10) -0.0326(9) 0.5443(8) 0.070(6) Uani 1 1 d . . . . .
H11J H 0.5493 -0.0604 0.5617 0.105 Uiso 1 1 calc R U . . .
H11K H 0.5777 0.0145 0.5500 0.105 Uiso 1 1 calc R U . . .
H11L H 0.5870 -0.0421 0.5053 0.105 Uiso 1 1 calc R U . . .
C114 C 0.8621(9) -0.0986(8) 0.8302(6) 0.042(4) Uani 1 1 d . . . . .
H11M H 0.8419 -0.0721 0.8599 0.063 Uiso 1 1 calc R U . . .
H11N H 0.8404 -0.0791 0.7954 0.063 Uiso 1 1 calc R U . . .
H11O H 0.8408 -0.1443 0.8325 0.063 Uiso 1 1 calc R U . . .
C115 C 0.9106(9) 0.1134(7) 0.8544(6) 0.043(4) Uani 1 1 d . . . . .
H11P H 0.8700 0.1479 0.8639 0.065 Uiso 1 1 calc R U . . .
H11Q H 0.8808 0.0813 0.8297 0.065 Uiso 1 1 calc R U . . .
H11R H 0.9337 0.0905 0.8874 0.065 Uiso 1 1 calc R U . . .
C116 C 0.9302(9) 0.4915(10) 0.4242(6) 0.073(6) Uani 1 1 d D . . . .
H11S H 0.9821 0.4889 0.4493 0.109 Uiso 1 1 calc R U . . .
H11T H 0.9314 0.5326 0.4030 0.109 Uiso 1 1 calc R U . . .
H11U H 0.9280 0.4531 0.3997 0.109 Uiso 1 1 calc R U . . .
C117 C 0.8500(9) 0.4914(9) 0.4566(6) 0.068(6) Uani 1 1 d D . . . .
C118 C 0.9677(8) -0.0160(10) 0.6589(8) 0.087(7) Uani 1 1 d D . . . .
H11V H 0.9737 0.0324 0.6562 0.131 Uiso 1 1 calc R U . . .
H11W H 0.9724 -0.0361 0.6232 0.131 Uiso 1 1 calc R U . . .
H11$ H 1.0133 -0.0336 0.6846 0.131 Uiso 1 1 calc R U . . .
C119 C 0.8793(7) -0.0330(8) 0.6789(6) 0.054(5) Uani 1 1 d D . . . .
N1 N 0.7902(9) 0.4906(10) 0.4817(7) 0.093(6) Uani 1 1 d D . . . .
N2 N 0.8121(8) -0.0471(8) 0.6924(6) 0.070(5) Uani 1 1 d D . . . .

loop_
_atom_site_aniso_label
_atom_site_aniso_U_11
_atom_site_aniso_U_22
_atom_site_aniso_U_33
_atom_site_aniso_U_23
_atom_site_aniso_U_13
_atom_site_aniso_U_12
Hg1 0.0275(3) 0.0341(4) 0.0626(5) -0.0041(3) 0.0072(3) 0.0038(3)
Hg2 0.0375(4) 0.0372(4) 0.0360(4) 0.0016(3) 0.0003(3) 0.0008(3)
Hg3 0.0370(4) 0.0489(4) 0.0461(4) -0.0007(3) 0.0185(3) 0.0035(3)
Hg4 0.0258(3) 0.0461(4) 0.0367(4) -0.0095(3) 0.0104(3) -0.0031(3)
Hg5 0.0359(4) 0.0395(4) 0.0342(4) 0.0019(3) -0.0024(3) 0.0021(3)
Hg6 0.0289(3) 0.0448(4) 0.0377(4) 0.0002(3) 0.0147(3) 0.0022(3)
Br1 0.0326(9) 0.0466(10) 0.0411(10) 0.0082(8) 0.0087(8) 0.0166(8)
Br2 0.0505(11) 0.0329(10) 0.0672(13) -0.0090(9) 0.0249(10) 0.0005(8)
Br3 0.0391(10) 0.0599(11) 0.0415(10) 0.0010(9) -0.0037(8) 0.0077(9)
Br4 0.0458(10) 0.0358(10) 0.0510(11) -0.0057(8) 0.0154(9) 0.0016(8)
Br5 0.0425(10) 0.0795(13) 0.0387(10) -0.0043(10) -0.0028(9) 0.0187(10)
Br6 0.0590(11) 0.0441(10) 0.0572(12) -0.0008(9) 0.0379(10) -0.0031(9)
Br7 0.0275(8) 0.0435(10) 0.0399(10) 0.0080(8) 0.0143(8) 0.0083(7)
Br8 0.0423(10) 0.0371(9) 0.0321(9) -0.0037(7) 0.0059(8) 0.0066(8)
Br9 0.0537(12) 0.0734(13) 0.0591(13) 0.0061(11) -0.0113(10) 0.0231(10)
Br10 0.0431(10) 0.0394(10) 0.0483(11) -0.0089(8) 0.0133(9) -0.0018(8)
Br11 0.0300(8) 0.0387(9) 0.0307(9) 0.0017(7) 0.0059(7) 0.0043(7)
Br12 0.0333(9) 0.0529(11) 0.0598(12) -0.0047(9) 0.0255(9) 0.0009(8)
S1 0.023(2) 0.033(2) 0.035(2) -0.0054(18) 0.0100(18) -0.0007(17)
S2 0.031(2) 0.028(2) 0.034(2) -0.0042(18) 0.0043(19) -0.0040(18)
S3 0.025(2) 0.026(2) 0.033(2) -0.0023(17) 0.0068(18) 0.0000(17)
S4 0.029(2) 0.049(3) 0.031(2) 0.006(2) 0.0093(19) 0.0072(19)
S5 0.050(3) 0.046(3) 0.058(3) -0.010(2) 0.011(2) 0.008(2)
S6 0.134(5) 0.058(3) 0.074(4) 0.013(3) 0.051(4) 0.016(3)
S7 0.026(2) 0.026(2) 0.033(2) -0.0072(17) -0.0010(18) 0.0001(17)
S8 0.024(2) 0.030(2) 0.030(2) -0.0019(18) -0.0001(18) -0.0045(17)
S9 0.0184(18) 0.026(2) 0.031(2) 0.0000(17) 0.0106(17) -0.0030(16)
S10 0.039(2) 0.034(2) 0.043(3) 0.002(2) 0.013(2) 0.0028(19)
S11 0.035(2) 0.032(2) 0.042(3) 0.010(2) 0.013(2) 0.0015(18)
S12 0.026(2) 0.036(2) 0.028(2) -0.0015(18) 0.0086(18) 0.0005(18)
O1 0.011(5) 0.039(6) 0.027(6) 0.010(5) 0.006(4) 0.001(4)
O2 0.026(5) 0.024(5) 0.033(6) 0.002(5) 0.018(5) -0.004(5)
O3 0.027(6) 0.026(5) 0.023(5) 0.003(4) 0.001(5) -0.004(4)
O4 0.046(7) 0.050(7) 0.043(7) -0.017(6) 0.022(6) 0.000(6)
O5 0.027(6) 0.025(5) 0.050(7) 0.006(5) 0.016(5) 0.000(5)
O6 0.017(5) 0.051(6) 0.018(6) 0.005(5) 0.010(4) 0.000(5)
O7 0.028(6) 0.031(6) 0.042(7) -0.010(5) 0.011(5) -0.006(5)
O8 0.051(7) 0.035(6) 0.047(7) 0.016(5) 0.034(6) 0.007(6)
O9 0.038(6) 0.034(6) 0.025(6) -0.003(5) 0.020(5) 0.003(5)
O10 0.029(5) 0.024(5) 0.020(5) 0.002(4) 0.006(5) 0.005(5)
O11 0.020(5) 0.045(6) 0.028(6) -0.001(5) 0.003(5) -0.004(5)
O12 0.032(6) 0.027(6) 0.036(6) -0.005(5) 0.021(5) 0.000(5)
O13 0.027(6) 0.027(6) 0.036(6) 0.011(5) 0.006(5) 0.001(5)
O14 0.048(7) 0.026(6) 0.044(7) -0.009(5) 0.019(6) 0.004(5)
O15 0.036(6) 0.037(6) 0.044(7) -0.001(5) 0.012(5) 0.021(5)
O16 0.024(4) 0.033(4) 0.033(5) -0.008(4) 0.014(4) 0.004(4)
O17 0.039(7) 0.030(6) 0.069(8) -0.004(6) 0.019(6) -0.011(5)
O18 0.044(7) 0.062(7) 0.043(7) 0.010(6) 0.016(6) -0.008(6)
O19 0.036(6) 0.034(6) 0.046(7) -0.015(5) 0.013(5) 0.003(5)
O20 0.042(6) 0.022(6) 0.040(6) 0.000(5) 0.023(5) 0.007(5)
C1 0.018(5) 0.020(5) 0.017(5) -0.002(5) 0.013(5) -0.003(5)
C2 0.020(8) 0.010(7) 0.014(7) -0.003(6) 0.009(6) -0.006(6)
C3 0.015(5) 0.017(5) 0.014(5) -0.002(5) 0.000(5) 0.002(4)
C4 0.016(8) 0.024(8) 0.023(9) 0.002(6) 0.003(7) 0.005(6)
C5 0.042(10) 0.019(8) 0.019(8) -0.008(6) 0.016(7) -0.010(7)
C6 0.013(7) 0.012(7) 0.035(9) 0.003(6) 0.010(7) 0.000(6)
C7 0.025(8) 0.028(8) 0.009(7) 0.006(6) 0.003(6) 0.010(7)
C8 0.017(7) 0.012(7) 0.026(8) 0.006(6) 0.001(7) -0.002(6)
C9 0.011(7) 0.026(8) 0.026(8) 0.004(7) 0.000(7) 0.003(6)
C10 0.020(8) 0.026(8) 0.014(8) -0.009(6) -0.001(6) 0.008(7)
C11 0.018(7) 0.011(7) 0.025(8) 0.004(6) -0.006(7) 0.002(6)
C12 0.017(8) 0.015(8) 0.029(9) 0.009(7) -0.006(7) 0.000(6)
C13 0.018(7) 0.017(8) 0.014(8) 0.002(6) 0.002(6) -0.003(6)
C14 0.015(7) 0.034(9) 0.018(8) 0.000(7) 0.002(6) 0.002(7)
C15 0.027(8) 0.020(8) 0.029(9) -0.010(7) 0.004(7) -0.002(7)
C16 0.031(6) 0.023(6) 0.019(6) -0.006(5) 0.003(5) -0.003(5)
C17 0.038(9) 0.018(8) 0.021(8) 0.003(7) -0.002(7) 0.005(7)
C18 0.033(9) 0.011(7) 0.024(8) -0.007(6) 0.009(7) -0.007(7)
C19 0.041(10) 0.027(9) 0.041(10) -0.002(8) 0.017(9) -0.014(8)
C20 0.028(6) 0.015(5) 0.020(5) -0.004(5) 0.006(5) -0.001(5)
C21 0.046(10) 0.022(8) 0.030(9) 0.006(7) 0.013(8) 0.012(7)
C22 0.029(6) 0.015(5) 0.017(5) 0.004(5) 0.001(5) -0.006(5)
C23 0.046(10) 0.035(9) 0.027(9) -0.008(8) 0.009(8) 0.002(8)
C24 0.036(9) 0.011(8) 0.050(11) 0.009(7) 0.016(8) 0.008(7)
C25 0.032(6) 0.024(6) 0.030(6) 0.006(5) 0.001(5) -0.007(5)
C26 0.042(10) 0.008(7) 0.034(9) 0.010(7) 0.011(8) 0.005(7)
C27 0.030(9) 0.026(9) 0.033(9) 0.009(7) 0.013(8) -0.012(7)
C28 0.035(9) 0.027(9) 0.014(8) 0.002(6) -0.010(7) 0.005(7)
C29 0.016(7) 0.021(8) 0.019(8) -0.008(6) 0.000(6) -0.006(6)
C30 0.011(5) 0.018(5) 0.016(5) -0.002(5) -0.001(5) 0.001(5)
C31 0.017(7) 0.020(8) 0.019(8) 0.009(6) 0.011(6) 0.004(6)
C32 0.018(5) 0.020(5) 0.011(5) 0.001(5) -0.001(5) 0.001(5)
C33 0.015(5) 0.015(5) 0.011(5) -0.001(4) -0.004(5) -0.002(4)
C34 0.017(5) 0.021(5) 0.016(5) 0.008(5) 0.001(5) -0.004(5)
C35 0.009(7) 0.014(7) 0.021(8) -0.005(6) -0.007(6) 0.000(6)
C36 0.029(8) 0.022(8) 0.021(8) 0.000(7) 0.003(7) 0.001(7)
C37 0.020(5) 0.022(5) 0.022(5) 0.002(5) 0.006(5) -0.001(5)
C38 0.033(9) 0.035(9) 0.037(10) -0.007(8) 0.024(8) 0.002(7)
C39 0.029(8) 0.037(9) 0.015(8) -0.003(7) -0.007(7) -0.013(7)
C40 0.022(8) 0.034(9) 0.023(8) 0.002(7) -0.011(7) -0.001(7)
C41 0.018(5) 0.030(6) 0.023(6) -0.002(5) 0.002(5) -0.010(5)
C42 0.021(8) 0.032(9) 0.026(8) -0.009(7) 0.001(7) -0.003(7)
C43 0.025(6) 0.022(6) 0.025(6) 0.007(5) 0.004(5) -0.008(5)
C44 0.025(8) 0.016(8) 0.037(9) -0.011(7) 0.005(7) -0.008(6)
C45 0.045(10) 0.042(10) 0.015(8) -0.004(7) 0.009(7) 0.011(8)
C46 0.035(9) 0.044(10) 0.046(11) 0.015(9) 0.010(8) -0.003(8)
C47 0.044(11) 0.050(11) 0.064(12) 0.021(10) 0.032(10) 0.020(9)
C48 0.047(10) 0.034(9) 0.053(11) 0.003(8) 0.011(9) 0.022(8)
C49 0.026(9) 0.042(10) 0.053(11) 0.027(8) 0.010(8) 0.005(8)
C50 0.028(6) 0.028(6) 0.024(6) 0.000(5) 0.011(5) -0.002(5)
C51 0.056(11) 0.049(10) 0.022(9) 0.022(8) 0.009(8) 0.007(9)
C52 0.048(10) 0.028(9) 0.050(11) -0.005(8) 0.034(9) -0.005(8)
C53 0.052(12) 0.126(17) 0.033(11) -0.012(11) 0.022(10) 0.017(12)
C54 0.029(9) 0.072(12) 0.068(13) 0.000(10) 0.032(9) 0.022(9)
C55 0.024(9) 0.055(11) 0.048(11) -0.001(9) 0.021(8) -0.004(8)
C56 0.037(10) 0.039(10) 0.062(12) -0.009(9) 0.032(9) -0.001(8)
C57 0.023(8) 0.037(9) 0.030(9) 0.006(7) 0.017(7) 0.000(7)
C59 0.023(5) 0.018(5) 0.017(5) 0.001(5) 0.007(5) 0.007(5)
C60 0.024(8) 0.009(7) 0.029(9) -0.003(6) 0.002(7) 0.002(6)
C61 0.042(10) 0.022(8) 0.013(8) 0.001(6) 0.007(7) -0.003(7)
C62 0.021(8) 0.022(8) 0.022(8) -0.006(6) 0.007(7) 0.000(6)
C63 0.025(5) 0.015(5) 0.023(6) 0.006(5) 0.007(5) -0.004(5)
C64 0.017(5) 0.016(5) 0.020(5) -0.005(5) 0.010(5) 0.002(4)
C65 0.022(5) 0.021(5) 0.012(5) 0.002(5) -0.004(5) 0.002(5)
C66 0.022(8) 0.018(8) 0.011(7) -0.003(6) -0.001(6) 0.012(7)
C67 0.024(8) 0.022(8) 0.015(8) -0.004(6) 0.005(7) -0.004(7)
C68 0.022(8) 0.025(8) 0.017(8) 0.001(7) -0.002(7) -0.005(7)
C69 0.024(8) 0.009(7) 0.020(8) -0.002(6) 0.002(7) 0.002(6)
C70 0.016(8) 0.029(9) 0.037(9) 0.000(8) -0.007(7) 0.000(7)
C71 0.022(8) 0.022(9) 0.035(9) 0.005(7) 0.007(7) 0.006(7)
C72 0.021(8) 0.032(9) 0.040(10) -0.004(8) -0.005(7) -0.009(7)
C73 0.022(8) 0.016(8) 0.027(9) -0.001(7) -0.005(7) 0.003(6)
C74 0.045(10) 0.006(7) 0.021(8) -0.002(6) 0.005(8) -0.011(7)
C75 0.016(7) 0.019(8) 0.033(9) 0.006(7) 0.001(7) -0.004(6)
C76 0.054(11) 0.007(8) 0.036(9) 0.000(7) 0.015(9) 0.007(7)
C77 0.026(9) 0.030(9) 0.021(9) -0.009(7) 0.004(7) -0.006(7)
C78 0.036(9) 0.029(9) 0.037(10) -0.007(8) 0.010(8) -0.013(8)
C79 0.046(10) 0.035(9) 0.021(8) 0.000(7) 0.004(8) -0.004(8)
C80 0.024(5) 0.019(5) 0.021(6) 0.009(5) 0.003(5) 0.002(5)
C81 0.040(9) 0.019(8) 0.012(8) 0.003(6) 0.003(7) 0.008(7)
C82 0.032(9) 0.028(9) 0.031(9) 0.001(7) 0.007(8) 0.009(7)
C83 0.021(5) 0.018(5) 0.018(5) 0.000(5) -0.002(5) 0.005(5)
C84 0.033(6) 0.024(6) 0.020(6) 0.005(5) 0.009(5) 0.000(5)
C85 0.018(8) 0.026(8) 0.033(9) -0.001(7) 0.015(7) 0.006(7)
C86 0.036(9) 0.026(8) 0.026(8) 0.009(7) -0.002(7) 0.009(7)
C87 0.034(9) 0.017(8) 0.022(8) -0.001(7) 0.000(7) 0.007(7)
C88 0.023(6) 0.024(6) 0.027(6) 0.000(5) 0.002(5) 0.004(5)
C89 0.030(9) 0.050(11) 0.015(8) -0.005(7) -0.006(7) -0.001(8)
C90 0.020(8) 0.025(8) 0.022(8) -0.006(7) 0.003(7) -0.008(7)
C91 0.029(9) 0.039(10) 0.019(8) -0.007(7) 0.001(7) -0.006(8)
C92 0.037(9) 0.021(9) 0.028(9) -0.001(7) 0.003(8) 0.002(7)
C93 0.048(10) 0.021(8) 0.019(8) -0.005(7) 0.009(7) -0.007(7)
C94 0.026(8) 0.025(8) 0.012(7) -0.012(6) 0.009(6) 0.001(6)
C95 0.017(8) 0.050(10) 0.019(8) -0.008(7) 0.011(7) -0.009(7)
C96 0.027(8) 0.026(8) 0.053(10) -0.011(8) -0.012(8) 0.000(7)
C97 0.031(9) 0.060(11) 0.034(9) 0.008(8) 0.009(8) -0.020(8)
C98 0.029(6) 0.018(5) 0.025(6) 0.002(5) 0.003(5) 0.005(5)
C99 0.029(9) 0.040(9) 0.034(9) -0.010(8) 0.007(7) -0.004(7)
C100 0.026(8) 0.029(9) 0.033(9) 0.005(7) -0.002(7) -0.003(7)
C101 0.015(8) 0.036(9) 0.026(8) 0.000(7) 0.002(7) -0.001(7)
C102 0.021(8) 0.024(8) 0.049(10) -0.001(8) 0.017(8) -0.003(7)
C103 0.030(9) 0.042(10) 0.029(9) -0.008(7) 0.013(7) -0.001(7)
C104 0.040(10) 0.030(9) 0.044(10) 0.015(8) 0.019(9) 0.014(8)
C105 0.092(14) 0.022(9) 0.040(11) 0.006(8) 0.035(10) 0.016(9)
C106 0.049(11) 0.063(12) 0.041(11) -0.007(9) 0.013(9) -0.025(9)
C107 0.085(15) 0.075(14) 0.043(12) -0.006(10) 0.017(11) 0.020(12)
C108 0.110(17) 0.059(12) 0.034(11) 0.007(9) 0.007(11) 0.027(12)
C109 0.046(12) 0.102(16) 0.060(14) -0.016(12) 0.010(11) 0.018(11)
C110 0.029(8) 0.023(8) 0.037(9) 0.006(7) 0.017(8) 0.002(7)
C111 0.056(13) 0.060(12) 0.117(18) -0.034(12) 0.059(13) -0.005(10)
C112 0.028(9) 0.032(9) 0.058(11) 0.008(8) 0.020(8) 0.011(7)
C113 0.024(10) 0.071(13) 0.110(17) -0.006(12) -0.013(11) -0.015(9)
C114 0.037(10) 0.060(11) 0.031(10) 0.002(8) 0.020(8) 0.020(9)
C115 0.035(9) 0.038(10) 0.061(12) 0.011(9) 0.026(9) 0.004(8)
C116 0.045(12) 0.104(16) 0.074(14) -0.012(12) 0.033(11) 0.010(11)
C117 0.102(19) 0.041(11) 0.056(14) -0.001(11) -0.029(13) 0.015(13)
C118 0.065(14) 0.090(17) 0.111(19) 0.012(14) 0.039(13) 0.011(12)
C119 0.067(14) 0.040(11) 0.054(13) 0.011(9) -0.002(11) 0.033(11)
N1 0.091(15) 0.109(15) 0.082(15) 0.010(12) 0.030(11) 0.036(12)
N2 0.071(12) 0.072(11) 0.071(12) 0.034(9) 0.017(10) 0.015(10)

loop_
_atom_type_symbol
_atom_type_description
_atom_type_scat_dispersion_real
_atom_type_scat_dispersion_imag
_atom_type_scat_source
C C 0.0033 0.0016 'International Tables Vol C Tables 4.2.6.8 and 6.1.1.4'
H H 0.0000 0.0000 'International Tables Vol C Tables 4.2.6.8 and 6.1.1.4'
N N 0.0061 0.0033 'International Tables Vol C Tables 4.2.6.8 and 6.1.1.4'
O O 0.0106 0.0060 'International Tables Vol C Tables 4.2.6.8 and 6.1.1.4'
S S 0.1246 0.1234 'International Tables Vol C Tables 4.2.6.8 and 6.1.1.4'
Br Br -0.2901 2.4595 'International Tables Vol C Tables 4.2.6.8 and 6.1.1.4'
Hg Hg -2.3894 9.2266 'International Tables Vol C Tables 4.2.6.8 and 6.1.1.4'
Cl Cl 0.1484 0.1585 'International Tables Vol C Tables 4.2.6.8 and 6.1.1.4'

loop_
_geom_angle_atom_site_label_1
_geom_angle_atom_site_label_2
_geom_angle_atom_site_label_3
_geom_angle
_geom_angle_site_symmetry_1
_geom_angle_site_symmetry_3
_geom_angle_publ_flag
Br1 Hg1 Br2 166.20(6) . . ?
Br1 Hg1 S1 98.88(8) . . ?
Br2 Hg1 S1 93.70(8) . . ?
Br3 Hg2 Br4 123.23(6) . . ?
Br3 Hg2 S3 120.50(9) . . ?
Br4 Hg2 S3 102.62(8) . . ?
Br3 Hg2 S2 118.04(9) . . ?
Br4 Hg2 S2 101.34(9) . . ?
S3 Hg2 S2 82.74(11) . . ?
Br6 Hg3 Br5 123.05(6) . . ?
Br6 Hg3 S4 117.97(10) . . ?
Br5 Hg3 S4 109.65(10) . . ?
Br6 Hg3 S5 111.16(11) . . ?
Br5 Hg3 S5 101.55(11) . . ?
S4 Hg3 S5 85.52(13) . . ?
Br8 Hg4 Br7 147.14(6) . . ?
Br8 Hg4 S9 108.43(8) . . ?
Br7 Hg4 S9 103.36(8) . . ?
Br9 Hg5 Br10 139.95(6) . . ?
Br9 Hg5 S7 106.09(9) . . ?
Br10 Hg5 S7 102.28(9) . . ?
Br9 Hg5 S8 111.19(9) . . ?
Br10 Hg5 S8 100.72(9) . . ?
S7 Hg5 S8 80.76(11) . . ?
Br12 Hg6 Br11 126.99(6) . . ?
Br12 Hg6 S12 122.77(9) . . ?
Br11 Hg6 S12 104.17(9) . . ?
Br12 Hg6 S11 110.90(9) . . ?
Br11 Hg6 S11 97.65(9) . . ?
S12 Hg6 S11 82.10(11) . . ?
C96 S1 C95 103.9(7) . . ?
C96 S1 Hg1 103.3(4) . . ?
C95 S1 Hg1 97.6(4) . . ?
C97 S2 C98 98.4(6) . . ?
C97 S2 Hg2 101.6(5) . . ?
C98 S2 Hg2 98.6(4) . . ?
C100 S3 C99 102.3(6) . . ?
C100 S3 Hg2 103.9(5) . . ?
C99 S3 Hg2 100.4(4) . . ?
C104 S4 C103 104.9(7) . . ?
C104 S4 Hg3 98.1(5) . . ?
C103 S4 Hg3 98.2(5) . . ?
C106 S5 C105 101.7(7) . . ?
C106 S5 Hg3 104.2(5) . . ?
C105 S5 Hg3 96.9(5) . . ?
C107 S6 C108 97.0(8) . . ?
C41 S7 C42 102.3(6) . . ?
C41 S7 Hg5 99.7(4) . . ?
C42 S7 Hg5 103.1(4) . . ?
C39 S8 C40 100.0(6) . . ?
C39 S8 Hg5 102.2(5) . . ?
C40 S8 Hg5 95.7(4) . . ?
C38 S9 C37 103.1(6) . . ?
C38 S9 Hg4 98.7(5) . . ?
C37 S9 Hg4 96.2(4) . . ?
C50 S10 C49 101.0(6) . . ?
C47 S11 C48 100.2(7) . . ?
C47 S11 Hg6 95.6(5) . . ?
C48 S11 Hg6 102.3(5) . . ?
C46 S12 C45 104.1(7) . . ?
C46 S12 Hg6 99.4(5) . . ?
C45 S12 Hg6 103.2(5) . . ?
C1 O1 C36 115.8(9) . . ?
C9 O2 C52 118.8(10) . . ?
C16 O3 C43 113.6(9) . . ?
C23 O4 C53 117.1(12) . . ?
C30 O5 C54 116.8(10) . . ?
C4 O6 C44 117.4(10) . . ?
C12 O7 C55 118.9(10) . . ?
C19 O8 C51 113.1(10) . . ?
C26 O9 C56 117.3(11) . . ?
C57 O10 C33 118.4(9) . . ?
C59 O11 C94 117.6(9) . . ?
C110 O12 C67 119.7(10) . . ?
C74 O13 C101 115.7(10) . . ?
C81 O14 C111 115.6(11) . . ?
C88 O15 C112 117.2(10) . . ?
C62 O16 C102 112.7(9) . . ?
C70 O17 C113 114.8(12) . . ?
C77 O18 C109 118.6(13) . . ?
C84 O19 C114 116.3(11) . . ?
C91 O20 C115 116.5(10) . . ?
C2 C1 O1 124.8(11) . . ?
C2 C1 C6 121.7(11) . . ?
O1 C1 C6 113.4(11) . . ?
C1 C2 C3 120.8(11) . . ?
C1 C2 H2A 119.6 . . ?
C3 C2 H2A 119.6 . . ?
C4 C3 C2 119.1(11) . . ?
C4 C3 C7 121.5(11) . . ?
C2 C3 C7 119.3(11) . . ?
C3 C4 O6 117.5(11) . . ?
C3 C4 C5 120.6(12) . . ?
O6 C4 C5 121.9(11) . . ?
C6 C5 C4 121.4(12) . . ?
C6 C5 H5A 119.3 . . ?
C4 C5 H5A 119.3 . . ?
C5 C6 C1 116.3(12) . . ?
C5 C6 C35 121.6(12) . . ?
C1 C6 C35 122.1(11) . . ?
C3 C7 C8 109.7(10) . . ?
C3 C7 H7A 109.7 . . ?
C8 C7 H7A 109.7 . . ?
C3 C7 H7B 109.7 . . ?
C8 C7 H7B 109.7 . . ?
H7A C7 H7B 108.2 . . ?
C13 C8 C9 117.4(12) . . ?
C13 C8 C7 121.3(12) . . ?
C9 C8 C7 121.1(11) . . ?
C10 C9 O2 124.5(12) . . ?
C10 C9 C8 119.3(12) . . ?
O2 C9 C8 116.2(11) . . ?
C11 C10 C9 123.2(12) . . ?
C11 C10 H10A 118.4 . . ?
C9 C10 H10A 118.4 . . ?
C10 C11 C12 117.1(12) . . ?
C10 C11 C14 121.5(12) . . ?
C12 C11 C14 121.4(12) . . ?
C13 C12 O7 125.0(12) . . ?
C13 C12 C11 120.4(12) . . ?
O7 C12 C11 114.6(11) . . ?
C12 C13 C8 122.5(12) . . ?
C12 C13 H13A 118.7 . . ?
C8 C13 H13A 118.7 . . ?
C11 C14 C15 113.1(10) . . ?
C11 C14 H14A 109.0 . . ?
C15 C14 H14A 109.0 . . ?
C11 C14 H14B 109.0 . . ?
C15 C14 H14B 109.0 . . ?
H14A C14 H14B 107.8 . . ?
C16 C15 C20 117.9(12) . . ?
C16 C15 C14 123.2(12) . . ?
C20 C15 C14 118.8(12) . . ?
C17 C16 C15 120.1(14) . . ?
C17 C16 O3 125.9(13) . . ?
C15 C16 O3 114.0(12) . . ?
C16 C17 C18 123.2(14) . . ?
C16 C17 H17A 118.4 . . ?
C18 C17 H17A 118.4 . . ?
C17 C18 C19 118.2(13) . . ?
C17 C18 C21 119.0(12) . . ?
C19 C18 C21 122.5(12) . . ?
C18 C19 C20 120.7(13) . . ?
C18 C19 O8 115.6(13) . . ?
C20 C19 O8 123.7(13) . . ?
C19 C20 C15 119.6(12) . . ?
C19 C20 H20A 107.4 . . ?
C15 C20 H20A 107.4 . . ?
C19 C20 H20B 107.4 . . ?
C15 C20 H20B 107.4 . . ?
H20A C20 H20B 106.9 . . ?
C22 C21 C18 109.7(10) . . ?
C22 C21 H21A 109.7 . . ?
C18 C21 H21A 109.7 . . ?
C22 C21 H21B 109.7 . . ?
C18 C21 H21B 109.7 . . ?
H21A C21 H21B 108.2 . . ?
C23 C22 C27 120.3(13) . . ?
C23 C22 C21 121.4(13) . . ?
C27 C22 C21 118.2(13) . . ?
O4 C23 C22 117.2(13) . . ?
O4 C23 C24 123.9(14) . . ?
C22 C23 C24 118.8(13) . . ?
C25 C24 C23 121.1(14) . . ?
C25 C24 H24A 119.4 . . ?
C23 C24 H24A 119.4 . . ?
C26 C25 C24 121.4(14) . . ?
C26 C25 C28 118.3(13) . . ?
C24 C25 C28 120.3(13) . . ?
O9 C26 C25 117.8(13) . . ?
O9 C26 C27 124.4(13) . . ?
C25 C26 C27 117.7(13) . . ?
C22 C27 C26 120.5(13) . . ?
C22 C27 H27A 119.7 . . ?
C26 C27 H27A 119.7 . . ?
C29 C28 C25 110.3(10) . . ?
C29 C28 H28A 109.6 . . ?
C25 C28 H28A 109.6 . . ?
C29 C28 H28B 109.6 . . ?
C25 C28 H28B 109.6 . . ?
H28A C28 H28B 108.1 . . ?
C34 C29 C30 116.9(12) . . ?
C34 C29 C28 121.1(12) . . ?
C30 C29 C28 122.0(12) . . ?
C29 C30 C31 121.6(11) . . ?
C29 C30 O5 114.2(11) . . ?
C31 C30 O5 124.1(11) . . ?
C32 C31 C30 120.5(12) . . ?
C32 C31 H31A 119.8 . . ?
C30 C31 H31A 119.8 . . ?
C31 C32 C33 119.6(11) . . ?
C31 C32 C35 120.5(11) . . ?
C33 C32 C35 119.9(11) . . ?
C34 C33 C32 118.4(11) . . ?
C34 C33 O10 123.2(11) . . ?
C32 C33 O10 118.3(10) . . ?
C29 C34 C33 122.9(12) . . ?
C29 C34 H34A 118.6 . . ?
C33 C34 H34A 118.6 . . ?
C6 C35 C32 111.6(10) . . ?
C6 C35 H35A 109.3 . . ?
C32 C35 H35A 109.3 . . ?
C6 C35 H35B 109.3 . . ?
C32 C35 H35B 109.3 . . ?
H35A C35 H35B 108.0 . . ?
O1 C36 C37 102.2(10) . . ?
O1 C36 H36A 111.3 . . ?
C37 C36 H36A 111.3 . . ?
O1 C36 H36B 111.3 . . ?
C37 C36 H36B 111.3 . . ?
H36A C36 H36B 109.2 . . ?
C36 C37 S9 109.9(9) . . ?
C36 C37 H37A 109.7 . . ?
S9 C37 H37A 109.7 . . ?
C36 C37 H37B 109.7 . . ?
S9 C37 H37B 109.7 . . ?
H37A C37 H37B 108.2 . . ?
C39 C38 S9 113.8(10) . . ?
C39 C38 H38A 108.8 . . ?
S9 C38 H38A 108.8 . . ?
C39 C38 H38B 108.8 . . ?
S9 C38 H38B 108.8 . . ?
H38A C38 H38B 107.7 . . ?
C38 C39 S8 106.8(9) . . ?
C38 C39 H39A 110.4 . . ?
S8 C39 H39A 110.4 . . ?
C38 C39 H39B 110.4 . . ?
S8 C39 H39B 110.4 . . ?
H39A C39 H39B 108.6 . . ?
C41 C40 S8 110.2(9) . . ?
C41 C40 H40A 109.6 . . ?
S8 C40 H40A 109.6 . . ?
C41 C40 H40B 109.6 . . ?
S8 C40 H40B 109.6 . . ?
H40A C40 H40B 108.1 . . ?
C40 C41 S7 115.5(9) . . ?
C40 C41 H41A 108.4 . . ?
S7 C41 H41A 108.4 . . ?
C40 C41 H41B 108.4 . . ?
S7 C41 H41B 108.4 . . ?
H41A C41 H41B 107.5 . . ?
C43 C42 S7 109.7(9) . . ?
C43 C42 H42A 109.7 . . ?
S7 C42 H42A 109.7 . . ?
C43 C42 H42B 109.7 . . ?
S7 C42 H42B 109.7 . . ?
H42A C42 H42B 108.2 . . ?
O3 C43 C42 103.1(10) . . ?
O3 C43 H43A 111.2 . . ?
C42 C43 H43A 111.2 . . ?
O3 C43 H43B 111.2 . . ?
C42 C43 H43B 111.2 . . ?
H43A C43 H43B 109.1 . . ?
O6 C44 C45 104.9(11) . . ?
O6 C44 H44A 110.8 . . ?
C45 C44 H44A 110.8 . . ?
O6 C44 H44B 110.8 . . ?
C45 C44 H44B 110.8 . . ?
H44A C44 H44B 108.8 . . ?
C44 C45 S12 110.8(10) . . ?
C44 C45 H45A 109.5 . . ?
S12 C45 H45A 109.5 . . ?
C44 C45 H45B 109.5 . . ?
S12 C45 H45B 109.5 . . ?
H45A C45 H45B 108.1 . . ?
C47 C46 S12 115.8(11) . . ?
C47 C46 H46A 108.3 . . ?
S12 C46 H46A 108.3 . . ?
C47 C46 H46B 108.3 . . ?
S12 C46 H46B 108.3 . . ?
H46A C46 H46B 107.4 . . ?
C46 C47 S11 109.6(10) . . ?
C46 C47 H47A 109.7 . . ?
S11 C47 H47A 109.7 . . ?
C46 C47 H47B 109.7 . . ?
S11 C47 H47B 109.7 . . ?
H47A C47 H47B 108.2 . . ?
C49 C48 S11 113.7(11) . . ?
C49 C48 H48A 108.8 . . ?
S11 C48 H48A 108.8 . . ?
C49 C48 H48B 108.8 . . ?
S11 C48 H48B 108.8 . . ?
H48A C48 H48B 107.7 . . ?
C48 C49 S10 109.6(10) . . ?
C48 C49 H49A 109.7 . . ?
S10 C49 H49A 109.7 . . ?
C48 C49 H49B 109.7 . . ?
S10 C49 H49B 109.7 . . ?
H49A C49 H49B 108.2 . . ?
C51 C50 S10 112.4(10) . . ?
C51 C50 H50A 109.1 . . ?
S10 C50 H50A 109.1 . . ?
C51 C50 H50B 109.1 . . ?
S10 C50 H50B 109.1 . . ?
H50A C50 H50B 107.9 . . ?
O8 C51 C50 106.9(11) . . ?
O8 C51 H51A 110.3 . . ?
C50 C51 H51A 110.3 . . ?
O8 C51 H51B 110.3 . . ?
C50 C51 H51B 110.3 . . ?
H51A C51 H51B 108.6 . . ?
O2 C52 H52A 109.5 . . ?
O2 C52 H52B 109.5 . . ?
H52A C52 H52B 109.5 . . ?
O2 C52 H52C 109.5 . . ?
H52A C52 H52C 109.5 . . ?
H52B C52 H52C 109.5 . . ?
O4 C53 H53A 109.5 . . ?
O4 C53 H53B 109.5 . . ?
H53A C53 H53B 109.5 . . ?
O4 C53 H53C 109.5 . . ?
H53A C53 H53C 109.5 . . ?
H53B C53 H53C 109.5 . . ?
O5 C54 H54A 109.5 . . ?
O5 C54 H54B 109.5 . . ?
H54A C54 H54B 109.5 . . ?
O5 C54 H54C 109.5 . . ?
H54A C54 H54C 109.5 . . ?
H54B C54 H54C 109.5 . . ?
O7 C55 H55A 109.5 . . ?
O7 C55 H55B 109.5 . . ?
H55A C55 H55B 109.5 . . ?
O7 C55 H55C 109.5 . . ?
H55A C55 H55C 109.5 . . ?
H55B C55 H55C 109.5 . . ?
O9 C56 H56A 109.5 . . ?
O9 C56 H56B 109.5 . . ?
H56A C56 H56B 109.5 . . ?
O9 C56 H56C 109.5 . . ?
H56A C56 H56C 109.5 . . ?
H56B C56 H56C 109.5 . . ?
O10 C57 H57A 109.5 . . ?
O10 C57 H57B 109.5 . . ?
H57A C57 H57B 109.5 . . ?
O10 C57 H57C 109.5 . . ?
H57A C57 H57C 109.5 . . ?
H57B C57 H57C 109.5 . . ?
C64 C59 C60 119.6(12) . . ?
C64 C59 O11 124.2(11) . . ?
C60 C59 O11 116.2(11) . . ?
C59 C60 C61 118.2(12) . . ?
C59 C60 C93 122.3(12) . . ?
C61 C60 C93 119.3(12) . . ?
C62 C61 C60 120.2(12) . . ?
C62 C61 H61A 119.9 . . ?
C60 C61 H61A 119.9 . . ?
C61 C62 C63 122.7(12) . . ?
C61 C62 O16 120.4(12) . . ?
C63 C62 O16 116.6(11) . . ?
C64 C63 C62 116.3(12) . . ?
C64 C63 C65 121.8(11) . . ?
C62 C63 C65 121.9(12) . . ?
C59 C64 C63 122.8(12) . . ?
C59 C64 H64A 118.6 . . ?
C63 C64 H64A 118.6 . . ?
C66 C65 C63 111.0(10) . . ?
C66 C65 H65A 109.4 . . ?
C63 C65 H65A 109.4 . . ?
C66 C65 H65B 109.4 . . ?
C63 C65 H65B 109.4 . . ?
H65A C65 H65B 108.0 . . ?
C67 C66 C71 118.4(12) . . ?
C67 C66 C65 121.1(12) . . ?
C71 C66 C65 120.5(11) . . ?
C66 C67 O12 115.6(11) . . ?
C66 C67 C68 121.1(12) . . ?
O12 C67 C68 123.3(11) . . ?
C69 C68 C67 120.7(12) . . ?
C69 C68 H68A 119.7 . . ?
C67 C68 H68A 119.7 . . ?
C70 C69 C68 117.6(12) . . ?
C70 C69 C72 121.7(12) . . ?
C68 C69 C72 120.6(12) . . ?
C69 C70 O17 120.0(12) . . ?
C69 C70 C71 122.2(13) . . ?
O17 C70 C71 117.7(12) . . ?
C66 C71 C70 120.0(12) . . ?
C66 C71 H71A 120.0 . . ?
C70 C71 H71A 120.0 . . ?
C69 C72 C73 110.4(11) . . ?
C69 C72 H72A 109.6 . . ?
C73 C72 H72A 109.6 . . ?
C69 C72 H72B 109.6 . . ?
C73 C72 H72B 109.6 . . ?
H72A C72 H72B 108.1 . . ?
C78 C73 C74 120.2(12) . . ?
C78 C73 C72 119.2(12) . . ?
C74 C73 C72 120.7(12) . . ?
O13 C74 C75 124.9(13) . . ?
O13 C74 C73 117.1(12) . . ?
C75 C74 C73 117.9(12) . . ?
C76 C75 C74 122.3(13) . . ?
C76 C75 H75A 118.9 . . ?
C74 C75 H75A 118.9 . . ?
C77 C76 C75 120.4(14) . . ?
C77 C76 C79 121.0(13) . . ?
C75 C76 C79 118.6(14) . . ?
O18 C77 C76 119.8(13) . . ?
O18 C77 C78 120.1(12) . . ?
C76 C77 C78 120.1(13) . . ?
C73 C78 C77 118.8(13) . . ?
C73 C78 H78A 120.6 . . ?
C77 C78 H78A 120.6 . . ?
C80 C79 C76 110.5(11) . . ?
C80 C79 H79A 109.6 . . ?
C76 C79 H79A 109.6 . . ?
C80 C79 H79B 109.6 . . ?
C76 C79 H79B 109.6 . . ?
H79A C79 H79B 108.1 . . ?
C85 C80 C81 117.4(12) . . ?
C85 C80 C79 121.4(12) . . ?
C81 C80 C79 121.2(12) . . ?
O14 C81 C82 123.5(13) . . ?
O14 C81 C80 115.7(12) . . ?
C82 C81 C80 120.7(13) . . ?
C83 C82 C81 119.8(13) . . ?
C83 C82 H82A 120.1 . . ?
C81 C82 H82A 120.1 . . ?
C82 C83 C84 119.4(13) . . ?
C82 C83 C86 120.6(12) . . ?
C84 C83 C86 120.0(12) . . ?
C85 C84 C83 121.4(13) . . ?
C85 C84 O19 123.2(12) . . ?
C83 C84 O19 115.4(12) . . ?
C84 C85 C80 121.3(13) . . ?
C84 C85 H85A 119.4 . . ?
C80 C85 H85A 119.3 . . ?
C87 C86 C83 112.7(10) . . ?
C87 C86 H86A 109.1 . . ?
C83 C86 H86A 109.1 . . ?
C87 C86 H86B 109.1 . . ?
C83 C86 H86B 109.1 . . ?
H86A C86 H86B 107.8 . . ?
C92 C87 C88 120.2(13) . . ?
C92 C87 C86 120.2(13) . . ?
C88 C87 C86 119.5(12) . . ?
C89 C88 O15 125.1(13) . . ?
C89 C88 C87 119.2(13) . . ?
O15 C88 C87 115.7(12) . . ?
C88 C89 C90 123.2(14) . . ?
C88 C89 H89A 118.4 . . ?
C90 C89 H89A 118.4 . . ?
C89 C90 C91 115.9(13) . . ?
C89 C90 C93 122.2(12) . . ?
C91 C90 C93 121.5(12) . . ?
O20 C91 C90 114.6(12) . . ?
O20 C91 C92 125.4(12) . . ?
C90 C91 C92 120.0(13) . . ?
C87 C92 C91 121.4(14) . . ?
C87 C92 H92A 119.3 . . ?
C91 C92 H92A 119.3 . . ?
C90 C93 C60 111.5(10) . . ?
C90 C93 H93A 109.3 . . ?
C60 C93 H93A 109.3 . . ?
C90 C93 H93B 109.3 . . ?
C60 C93 H93B 109.3 . . ?
H93A C93 H93B 108.0 . . ?
O11 C94 C95 102.5(10) . . ?
O11 C94 H94A 111.3 . . ?
C95 C94 H94A 111.3 . . ?
O11 C94 H94B 111.3 . . ?
C95 C94 H94B 111.3 . . ?
H94A C94 H94B 109.2 . . ?
C94 C95 S1 111.7(9) . . ?
C94 C95 H95A 109.3 . . ?
S1 C95 H95A 109.3 . . ?
C94 C95 H95B 109.3 . . ?
S1 C95 H95B 109.3 . . ?
H95A C95 H95B 108.0 . . ?
C97 C96 S1 110.7(10) . . ?
C97 C96 H96A 109.5 . . ?
S1 C96 H96A 109.5 . . ?
C97 C96 H96B 109.5 . . ?
S1 C96 H96B 109.5 . . ?
H96A C96 H96B 108.1 . . ?
C96 C97 S2 110.5(10) . . ?
C96 C97 H97A 109.5 . . ?
S2 C97 H97A 109.5 . . ?
C96 C97 H97B 109.5 . . ?
S2 C97 H97B 109.5 . . ?
H97A C97 H97B 108.1 . . ?
C99 C98 S2 113.0(9) . . ?
C99 C98 H98A 109.0 . . ?
S2 C98 H98A 109.0 . . ?
C99 C98 H98B 109.0 . . ?
S2 C98 H98B 109.0 . . ?
H98A C98 H98B 107.8 . . ?
C98 C99 S3 115.7(9) . . ?
C98 C99 H99A 108.4 . . ?
S3 C99 H99A 108.4 . . ?
C98 C99 H99B 108.4 . . ?
S3 C99 H99B 108.4 . . ?
H99A C99 H99B 107.4 . . ?
C101 C100 S3 108.3(9) . . ?
C101 C100 H10B 110.0 . . ?
S3 C100 H10B 110.0 . . ?
C101 C100 H10C 110.0 . . ?
S3 C100 H10C 110.0 . . ?
H10B C100 H10C 108.4 . . ?
O13 C101 C100 108.5(11) . . ?
O13 C101 H10D 110.0 . . ?
C100 C101 H10D 110.0 . . ?
O13 C101 H10E 110.0 . . ?
C100 C101 H10E 110.0 . . ?
H10D C101 H10E 108.4 . . ?
O16 C102 C103 106.9(11) . . ?
O16 C102 H10F 110.3 . . ?
C103 C102 H10F 110.3 . . ?
O16 C102 H10G 110.3 . . ?
C103 C102 H10G 110.3 . . ?
H10F C102 H10G 108.6 . . ?
C102 C103 S4 113.5(10) . . ?
C102 C103 H10H 108.9 . . ?
S4 C103 H10H 108.9 . . ?
C102 C103 H10I 108.9 . . ?
S4 C103 H10I 108.9 . . ?
H10H C103 H10I 107.7 . . ?
C105 C104 S4 118.1(10) . . ?
C105 C104 H10J 107.8 . . ?
S4 C104 H10J 107.8 . . ?
C105 C104 H10U 107.8 . . ?
S4 C104 H10U 107.8 . . ?
H10J C104 H10U 107.1 . . ?
C104 C105 S5 113.6(10) . . ?
C104 C105 H10K 108.8 . . ?
S5 C105 H10K 108.8 . . ?
C104 C105 H10L 108.8 . . ?
S5 C105 H10L 108.8 . . ?
H10K C105 H10L 107.7 . . ?
C107 C106 S5 112.0(11) . . ?
C107 C106 H10M 109.2 . . ?
S5 C106 H10M 109.2 . . ?
C107 C106 H10N 109.2 . . ?
S5 C106 H10N 109.2 . . ?
H10M C106 H10N 107.9 . . ?
C106 C107 S6 110.5(12) . . ?
C106 C107 H10O 109.5 . . ?
S6 C107 H10O 109.5 . . ?
C106 C107 H10P 109.5 . . ?
S6 C107 H10P 109.5 . . ?
H10O C107 H10P 108.1 . . ?
C109 C108 S6 111.5(14) . . ?
C109 C108 H10Q 109.3 . . ?
S6 C108 H10Q 109.3 . . ?
C109 C108 H10R 109.3 . . ?
S6 C108 H10R 109.3 . . ?
H10Q C108 H10R 108.0 . . ?
O18 C109 C108 108.9(15) . . ?
O18 C109 H10S 109.9 . . ?
C108 C109 H10S 109.9 . . ?
O18 C109 H10T 109.9 . . ?
C108 C109 H10T 109.9 . . ?
H10S C109 H10T 108.3 . . ?
O12 C110 H11A 109.5 . . ?
O12 C110 H11B 109.5 . . ?
H11A C110 H11B 109.5 . . ?
O12 C110 H11C 109.5 . . ?
H11A C110 H11C 109.5 . . ?
H11B C110 H11C 109.5 . . ?
O14 C111 H11D 109.5 . . ?
O14 C111 H11E 109.5 . . ?
H11D C111 H11E 109.5 . . ?
O14 C111 H11F 109.5 . . ?
H11D C111 H11F 109.5 . . ?
H11E C111 H11F 109.5 . . ?
O15 C112 H11G 109.5 . . ?
O15 C112 H11H 109.5 . . ?
H11G C112 H11H 109.5 . . ?
O15 C112 H11I 109.5 . . ?
H11G C112 H11I 109.5 . . ?
H11H C112 H11I 109.5 . . ?
O17 C113 H11J 109.5 . . ?
O17 C113 H11K 109.5 . . ?
H11J C113 H11K 109.5 . . ?
O17 C113 H11L 109.5 . . ?
H11J C113 H11L 109.5 . . ?
H11K C113 H11L 109.5 . . ?
O19 C114 H11M 109.5 . . ?
O19 C114 H11N 109.5 . . ?
H11M C114 H11N 109.5 . . ?
O19 C114 H11O 109.5 . . ?
H11M C114 H11O 109.5 . . ?
H11N C114 H11O 109.5 . . ?
O20 C115 H11P 109.5 . . ?
O20 C115 H11Q 109.5 . . ?
H11P C115 H11Q 109.5 . . ?
O20 C115 H11R 109.5 . . ?
H11P C115 H11R 109.5 . . ?
H11Q C115 H11R 109.5 . . ?
C117 C116 H11S 109.5 . . ?
C117 C116 H11T 109.5 . . ?
H11S C116 H11T 109.5 . . ?
C117 C116 H11U 109.5 . . ?
H11S C116 H11U 109.5 . . ?
H11T C116 H11U 109.5 . . ?
N1 C117 C116 179(2) . . ?
C119 C118 H11V 109.5 . . ?
C119 C118 H11W 109.5 . . ?
H11V C118 H11W 109.5 . . ?
C119 C118 H11$ 109.5 . . ?
H11V C118 H11$ 109.5 . . ?
H11W C118 H11$ 109.5 . . ?
N2 C119 C118 178(2) . . ?

loop_
_geom_bond_atom_site_label_1
_geom_bond_atom_site_label_2
_geom_bond_distance
_geom_bond_site_symmetry_2
_geom_bond_publ_flag
Hg1 Br1 2.4428(15) . ?
Hg1 Br2 2.4448(16) . ?
Hg1 S1 2.851(4) . ?
Hg2 Br3 2.4764(17) . ?
Hg2 Br4 2.5528(17) . ?
Hg2 S3 2.670(4) . ?
Hg2 S2 2.674(4) . ?
Hg3 Br6 2.5103(17) . ?
Hg3 Br5 2.5416(18) . ?
Hg3 S4 2.584(4) . ?
Hg3 S5 2.677(4) . ?
Hg4 Br8 2.4537(16) . ?
Hg4 Br7 2.4607(15) . ?
Hg4 S9 2.738(3) . ?
Hg5 Br9 2.4661(18) . ?
Hg5 Br10 2.5003(17) . ?
Hg5 S7 2.732(4) . ?
Hg5 S8 2.735(4) . ?
Hg6 Br12 2.4587(16) . ?
Hg6 Br11 2.5537(15) . ?
Hg6 S12 2.616(4) . ?
Hg6 S11 2.766(4) . ?
S1 C96 1.813(13) . ?
S1 C95 1.816(13) . ?
S2 C97 1.815(15) . ?
S2 C98 1.820(13) . ?
S3 C100 1.827(13) . ?
S3 C99 1.834(14) . ?
S4 C104 1.791(14) . ?
S4 C103 1.822(14) . ?
S5 C106 1.779(16) . ?
S5 C105 1.827(17) . ?
S6 C107 1.808(17) . ?
S6 C108 1.872(18) . ?
S7 C41 1.811(12) . ?
S7 C42 1.816(13) . ?
S8 C39 1.818(14) . ?
S8 C40 1.826(12) . ?
S9 C38 1.813(13) . ?
S9 C37 1.841(12) . ?
S10 C50 1.785(13) . ?
S10 C49 1.798(15) . ?
S11 C47 1.806(15) . ?
S11 C48 1.816(15) . ?
S12 C46 1.771(14) . ?
S12 C45 1.806(13) . ?
O1 C1 1.391(14) . ?
O1 C36 1.435(14) . ?
O2 C9 1.376(14) . ?
O2 C52 1.407(15) . ?
O3 C16 1.413(15) . ?
O3 C43 1.459(15) . ?
O4 C23 1.369(16) . ?
O4 C53 1.424(18) . ?
O5 C30 1.413(14) . ?
O5 C54 1.428(16) . ?
O6 C4 1.404(14) . ?
O6 C44 1.425(15) . ?
O7 C12 1.379(15) . ?
O7 C55 1.442(15) . ?
O8 C19 1.398(16) . ?
O8 C51 1.436(17) . ?
O9 C26 1.363(15) . ?
O9 C56 1.418(16) . ?
O10 C57 1.392(14) . ?
O10 C33 1.395(14) . ?
O11 C59 1.382(15) . ?
O11 C94 1.439(14) . ?
O12 C110 1.390(14) . ?
O12 C67 1.393(14) . ?
O13 C74 1.357(15) . ?
O13 C101 1.403(14) . ?
O14 C81 1.381(15) . ?
O14 C111 1.417(17) . ?
O15 C88 1.375(15) . ?
O15 C112 1.411(15) . ?
O16 C62 1.410(15) . ?
O16 C102 1.422(14) . ?
O17 C70 1.413(16) . ?
O17 C113 1.428(17) . ?
O18 C77 1.359(16) . ?
O18 C109 1.411(18) . ?
O19 C84 1.398(15) . ?
O19 C114 1.439(16) . ?
O20 C91 1.398(16) . ?
O20 C115 1.407(15) . ?
C1 C2 1.366(16) . ?
C1 C6 1.428(17) . ?
C2 C3 1.390(16) . ?
C2 H2A 0.9500 . ?
C3 C4 1.375(17) . ?
C3 C7 1.504(16) . ?
C4 C5 1.405(18) . ?
C5 C6 1.394(17) . ?
C5 H5A 0.9500 . ?
C6 C35 1.495(16) . ?
C7 C8 1.539(17) . ?
C7 H7A 0.9900 . ?
C7 H7B 0.9900 . ?
C8 C13 1.370(16) . ?
C8 C9 1.411(18) . ?
C9 C10 1.372(17) . ?
C10 C11 1.366(17) . ?
C10 H10A 0.9500 . ?
C11 C12 1.401(18) . ?
C11 C14 1.489(17) . ?
C12 C13 1.367(16) . ?
C13 H13A 0.9500 . ?
C14 C15 1.515(17) . ?
C14 H14A 0.9900 . ?
C14 H14B 0.9900 . ?
C15 C16 1.409(18) . ?
C15 C20 1.415(17) . ?
C16 C17 1.342(17) . ?
C17 C18 1.376(18) . ?
C17 H17A 0.9500 . ?
C18 C19 1.381(18) . ?
C18 C21 1.565(18) . ?
C19 C20 1.396(18) . ?
C20 H20A 0.9900 . ?
C20 H20B 0.9900 . ?
C21 C22 1.492(18) . ?
C21 H21A 0.9900 . ?
C21 H21B 0.9900 . ?
C22 C23 1.379(19) . ?
C22 C27 1.400(18) . ?
C23 C24 1.406(19) . ?
C24 C25 1.380(18) . ?
C24 H24A 0.9500 . ?
C25 C26 1.380(19) . ?
C25 C28 1.536(17) . ?
C26 C27 1.430(19) . ?
C27 H27A 0.9500 . ?
C28 C29 1.506(17) . ?
C28 H28A 0.9900 . ?
C28 H28B 0.9900 . ?
C29 C34 1.369(16) . ?
C29 C30 1.377(16) . ?
C30 C31 1.379(16) . ?
C31 C32 1.362(16) . ?
C31 H31A 0.9500 . ?
C32 C33 1.388(16) . ?
C32 C35 1.521(16) . ?
C33 C34 1.386(16) . ?
C34 H34A 0.9500 . ?
C35 H35A 0.9900 . ?
C35 H35B 0.9900 . ?
C36 C37 1.527(17) . ?
C36 H36A 0.9900 . ?
C36 H36B 0.9900 . ?
C37 H37A 0.9900 . ?
C37 H37B 0.9900 . ?
C38 C39 1.528(18) . ?
C38 H38A 0.9900 . ?
C38 H38B 0.9900 . ?
C39 H39A 0.9900 . ?
C39 H39B 0.9900 . ?
C40 C41 1.523(16) . ?
C40 H40A 0.9900 . ?
C40 H40B 0.9900 . ?
C41 H41A 0.9900 . ?
C41 H41B 0.9900 . ?
C42 C43 1.487(17) . ?
C42 H42A 0.9900 . ?
C42 H42B 0.9900 . ?
C43 H43A 0.9900 . ?
C43 H43B 0.9900 . ?
C44 C45 1.506(18) . ?
C44 H44A 0.9900 . ?
C44 H44B 0.9900 . ?
C45 H45A 0.9900 . ?
C45 H45B 0.9900 . ?
C46 C47 1.53(2) . ?
C46 H46A 0.9900 . ?
C46 H46B 0.9900 . ?
C47 H47A 0.9900 . ?
C47 H47B 0.9900 . ?
C48 C49 1.488(18) . ?
C48 H48A 0.9900 . ?
C48 H48B 0.9900 . ?
C49 H49A 0.9900 . ?
C49 H49B 0.9900 . ?
C50 C51 1.517(17) . ?
C50 H50A 0.9900 . ?
C50 H50B 0.9900 . ?
C51 H51A 0.9900 . ?
C51 H51B 0.9900 . ?
C52 H52A 0.9800 . ?
C52 H52B 0.9800 . ?
C52 H52C 0.9800 . ?
C53 H53A 0.9800 . ?
C53 H53B 0.9800 . ?
C53 H53C 0.9800 . ?
C54 H54A 0.9800 . ?
C54 H54B 0.9800 . ?
C54 H54C 0.9800 . ?
C55 H55A 0.9800 . ?
C55 H55B 0.9800 . ?
C55 H55C 0.9800 . ?
C56 H56A 0.9800 . ?
C56 H56B 0.9800 . ?
C56 H56C 0.9800 . ?
C57 H57A 0.9800 . ?
C57 H57B 0.9800 . ?
C57 H57C 0.9800 . ?
C59 C64 1.374(17) . ?
C59 C60 1.381(17) . ?
C60 C61 1.427(18) . ?
C60 C93 1.517(18) . ?
C61 C62 1.331(17) . ?
C61 H61A 0.9500 . ?
C62 C63 1.401(17) . ?
C63 C64 1.383(16) . ?
C63 C65 1.582(17) . ?
C64 H64A 0.9500 . ?
C65 C66 1.514(16) . ?
C65 H65A 0.9900 . ?
C65 H65B 0.9900 . ?
C66 C67 1.367(17) . ?
C66 C71 1.379(17) . ?
C67 C68 1.409(17) . ?
C68 C69 1.390(17) . ?
C68 H68A 0.9500 . ?
C69 C70 1.350(18) . ?
C69 C72 1.499(17) . ?
C70 C71 1.414(18) . ?
C71 H71A 0.9500 . ?
C72 C73 1.526(18) . ?
C72 H72A 0.9900 . ?
C72 H72B 0.9900 . ?
C73 C78 1.417(18) . ?
C73 C74 1.418(18) . ?
C74 C75 1.396(17) . ?
C75 C76 1.376(18) . ?
C75 H75A 0.9500 . ?
C76 C77 1.371(19) . ?
C76 C79 1.524(19) . ?
C77 C78 1.425(19) . ?
C78 H78A 0.9500 . ?
C79 C80 1.515(18) . ?
C79 H79A 0.9900 . ?
C79 H79B 0.9900 . ?
C80 C85 1.376(17) . ?
C80 C81 1.415(18) . ?
C81 C82 1.387(18) . ?
C82 C83 1.361(17) . ?
C82 H82A 0.9500 . ?
C83 C84 1.386(18) . ?
C83 C86 1.544(17) . ?
C84 C85 1.348(18) . ?
C85 H85A 0.9500 . ?
C86 C87 1.518(17) . ?
C86 H86A 0.9900 . ?
C86 H86B 0.9900 . ?
C87 C92 1.317(17) . ?
C87 C88 1.413(18) . ?
C88 C89 1.344(18) . ?
C89 C90 1.407(18) . ?
C89 H89A 0.9500 . ?
C90 C91 1.411(18) . ?
C90 C93 1.511(17) . ?
C91 C92 1.411(18) . ?
C92 H92A 0.9500 . ?
C93 H93A 0.9900 . ?
C93 H93B 0.9900 . ?
C94 C95 1.517(17) . ?
C94 H94A 0.9900 . ?
C94 H94B 0.9900 . ?
C95 H95A 0.9900 . ?
C95 H95B 0.9900 . ?
C96 C97 1.514(18) . ?
C96 H96A 0.9900 . ?
C96 H96B 0.9900 . ?
C97 H97A 0.9900 . ?
C97 H97B 0.9900 . ?
C98 C99 1.533(16) . ?
C98 H98A 0.9900 . ?
C98 H98B 0.9900 . ?
C99 H99A 0.9900 . ?
C99 H99B 0.9900 . ?
C100 C101 1.474(18) . ?
C100 H10B 0.9900 . ?
C100 H10C 0.9900 . ?
C101 H10D 0.9900 . ?
C101 H10E 0.9900 . ?
C102 C103 1.497(17) . ?
C102 H10F 0.9900 . ?
C102 H10G 0.9900 . ?
C103 H10H 0.9900 . ?
C103 H10I 0.9900 . ?
C104 C105 1.52(2) . ?
C104 H10J 0.9900 . ?
C104 H10U 0.9900 . ?
C105 H10K 0.9900 . ?
C105 H10L 0.9900 . ?
C106 C107 1.54(2) . ?
C106 H10M 0.9900 . ?
C106 H10N 0.9900 . ?
C107 H10O 0.9900 . ?
C107 H10P 0.9900 . ?
C108 C109 1.45(2) . ?
C108 H10Q 0.9900 . ?
C108 H10R 0.9900 . ?
C109 H10S 0.9900 . ?
C109 H10T 0.9900 . ?
C110 H11A 0.9800 . ?
C110 H11B 0.9800 . ?
C110 H11C 0.9800 . ?
C111 H11D 0.9800 . ?
C111 H11E 0.9800 . ?
C111 H11F 0.9800 . ?
C112 H11G 0.9800 . ?
C112 H11H 0.9800 . ?
C112 H11I 0.9800 . ?
C113 H11J 0.9800 . ?
C113 H11K 0.9800 . ?
C113 H11L 0.9800 . ?
C114 H11M 0.9800 . ?
C114 H11N 0.9800 . ?
C114 H11O 0.9800 . ?
C115 H11P 0.9800 . ?
C115 H11Q 0.9800 . ?
C115 H11R 0.9800 . ?
C116 C117 1.5399(11) . ?
C116 H11S 0.9800 . ?
C116 H11T 0.9800 . ?
C116 H11U 0.9800 . ?
C117 N1 1.1600(11) . ?
C118 C119 1.5401(12) . ?
C118 H11V 0.9800 . ?
C118 H11W 0.9800 . ?
C118 H11$ 0.9800 . ?
C119 N2 1.1601(12) . ?
